data_4117650
loop_
_publ_author_name
'Adrian B. Chaplin'
'Joel F. Hooper'
'Andrew S. Weller'
'Michael C. Willis'

_publ_section_title
;
 Intermolecular Hydroacylation: High Activity Rhodium Catalysts Containing
 Small-Bite-Angle Diphosphine Ligands
;
_journal_name_full 'Journal of the American Chemical Society'
_journal_page_first 4885
_journal_page_last 4897
_journal_paper_doi 10.1021/ja211649a
_journal_volume 134
_journal_year 2012
_chemical_formula_moiety 'C23 H43 F P2 Rh, C32 H12 B F24, 0.5(C6 H5 F)'
_chemical_formula_sum 'C58 H57.5 B F25.5 P2 Rh'
_chemical_formula_weight 1414.70
_space_group_IT_number 2
_symmetry_cell_setting triclinic
_symmetry_space_group_name_Hall '-P 1'
_symmetry_space_group_name_H-M 'P -1'
_atom_sites_solution_hydrogens geom
_atom_sites_solution_primary direct
_atom_sites_solution_secondary difmap
_audit_creation_method SHELXL-97
_cell_angle_alpha 78.6713(7)
_cell_angle_beta 86.0042(7)
_cell_angle_gamma 74.4807(5)
_cell_formula_units_Z 4
_cell_length_a 12.50240(10)
_cell_length_b 19.9855(2)
_cell_length_c 26.3918(3)
_cell_measurement_reflns_used 19279
_cell_measurement_temperature 150(2)
_cell_measurement_theta_max 27.485
_cell_measurement_theta_min 5.097
_cell_volume 6229.18(11)
_computing_cell_refinement 'Denzo/Scalepack (Otwinowski & Minor 1997)'
_computing_data_collection 'Collect (Nonius BV, 1997-2000)'
_computing_data_reduction 'Denzo/Scalepack (Otwinowski & Minor 1997)'
_computing_molecular_graphics 'ORTEP3 (Farrugia, 1997)'
_computing_publication_material 'Bruker SHELXTL'
_computing_structure_refinement 'SHELXL-97 (Sheldrick, 2008)'
_computing_structure_solution 'SHELXS-86 (Sheldrick, 2008)'
_diffrn_ambient_temperature 150(2)
_diffrn_detector_area_resol_mean 9
_diffrn_measured_fraction_theta_full 0.986
_diffrn_measured_fraction_theta_max 0.986
_diffrn_measurement_device '95mm CCD camera on \k-goniostat'
_diffrn_measurement_device_type KappaCCD
_diffrn_measurement_method CCD
_diffrn_radiation_monochromator 'horizonally mounted graphite crystal'
_diffrn_radiation_source 'fine-focus sealed tube'
_diffrn_radiation_type MoK\a
_diffrn_radiation_wavelength 0.71073
_diffrn_reflns_av_R_equivalents 0.0415
_diffrn_reflns_av_sigmaI/netI 0.1017
_diffrn_reflns_limit_h_max 15
_diffrn_reflns_limit_h_min -14
_diffrn_reflns_limit_k_max 23
_diffrn_reflns_limit_k_min -24
_diffrn_reflns_limit_l_max 32
_diffrn_reflns_limit_l_min -32
_diffrn_reflns_number 38933
_diffrn_reflns_theta_full 26.37
_diffrn_reflns_theta_max 26.37
_diffrn_reflns_theta_min 5.11
_exptl_absorpt_coefficient_mu 0.439
_exptl_absorpt_correction_T_max 1.0
_exptl_absorpt_correction_T_min 0.894
_exptl_absorpt_correction_type multi-scan
_exptl_absorpt_process_details 'Denzo/Scalepack (Otwinowski & Minor 1997)'
_exptl_crystal_colour yellow
_exptl_crystal_density_diffrn 1.508
_exptl_crystal_description plate
_exptl_crystal_F_000 2860
_exptl_crystal_size_max 0.20
_exptl_crystal_size_mid 0.20
_exptl_crystal_size_min 0.02
_platon_squeeze_details ' '
_refine_diff_density_max 1.247
_refine_diff_density_min -0.961
_refine_diff_density_rms 0.094
_refine_ls_extinction_method none
_refine_ls_goodness_of_fit_ref 1.062
_refine_ls_hydrogen_treatment constr
_refine_ls_matrix_type full
_refine_ls_number_parameters 1937
_refine_ls_number_reflns 25142
_refine_ls_number_restraints 1918
_refine_ls_restrained_S_all 1.169
_refine_ls_R_factor_all 0.1274
_refine_ls_R_factor_gt 0.0705
_refine_ls_shift/su_max 0.007
_refine_ls_shift/su_mean 0.000
_refine_ls_structure_factor_coef Fsqd
_refine_ls_weighting_details 'calc w=1/[\s^2^(Fo^2^)+(0.0937P)^2^+3.4144P] where P=(Fo^2^+2Fc^2^)/3'
_refine_ls_weighting_scheme calc
_refine_ls_wR_factor_gt 0.1690
_refine_ls_wR_factor_ref 0.1908
_reflns_number_gt 15231
_reflns_number_total 25142
_reflns_threshold_expression >2sigma(I)
_cod_data_source_file ja211649a_si_001_3.cif
_cod_data_source_block 1c-183abc10
_cod_original_formula_sum 'C58 H57.50 B F25.50 P2 Rh'
_cod_database_code 4117650

loop_
_symmetry_equiv_pos_as_xyz
'x, y, z'
'-x, -y, -z'

loop_
_atom_site_label
_atom_site_type_symbol
_atom_site_fract_x
_atom_site_fract_y
_atom_site_fract_z
_atom_site_U_iso_or_equiv
_atom_site_adp_type
_atom_site_occupancy
_atom_site_symmetry_multiplicity
_atom_site_calc_flag
_atom_site_refinement_flags
_atom_site_disorder_assembly
_atom_site_disorder_group
Rh1 Rh 0.30757(4) 0.23837(2) 0.127716(16) 0.03296(13) Uani 1 1 d . . .
P1 P 0.22867(13) 0.17285(8) 0.08855(6) 0.0350(3) Uani 1 1 d . B .
P2 P 0.12447(11) 0.29605(7) 0.12242(5) 0.0289(3) Uani 1 1 d . . .
F1A F 0.4725(5) 0.1102(4) 0.2076(3) 0.094(3) Uani 0.594(12) 1 d PDU A 1
F1B F 0.3397(6) 0.3530(5) 0.1935(3) 0.073(4) Uani 0.406(12) 1 d PDU A 2
C1 C 0.4571(3) 0.17347(18) 0.18050(13) 0.0566(17) Uani 1 1 d GDU . .
H1 H 0.4670 0.1272 0.2004 0.068 Uiso 0.406(12) 1 calc PR A 2
C2 C 0.4037(3) 0.2319(2) 0.20231(11) 0.0564(17) Uani 1 1 d GDU . .
H2 H 0.3772 0.2255 0.2371 0.068 Uiso 1 1 calc R . .
C3 C 0.3891(3) 0.29956(19) 0.17325(14) 0.0560(16) Uani 1 1 d GDU . .
H3 H 0.3526 0.3395 0.1882 0.067 Uiso 0.594(12) 1 calc PR A 1
C4 C 0.4279(3) 0.30887(18) 0.12236(14) 0.0521(16) Uani 1 1 d GDU . .
H4 H 0.4179 0.3551 0.1025 0.063 Uiso 1 1 calc R . .
C5 C 0.4812(3) 0.2505(2) 0.10055(11) 0.0482(15) Uani 1 1 d GU . .
H5 H 0.5077 0.2568 0.0658 0.058 Uiso 1 1 calc R . .
C6 C 0.4958(3) 0.18278(19) 0.12962(14) 0.0520(16) Uani 1 1 d GDU . .
H6 H 0.5323 0.1429 0.1147 0.062 Uiso 1 1 calc R . .
C7 C 0.0870(5) 0.2318(3) 0.0894(2) 0.0314(12) Uani 1 1 d . . .
H7A H 0.0338 0.2080 0.1099 0.038 Uiso 1 1 calc R . .
H7B H 0.0584 0.2533 0.0543 0.038 Uiso 1 1 calc R . .
C8 C 0.2726(4) 0.1645(3) 0.0187(2) 0.0475(15) Uani 1 1 d DU . .
C9 C 0.3354(8) 0.2235(5) -0.0035(4) 0.043(3) Uani 0.603(11) 1 d PDU B 1
H9A H 0.3522 0.2236 -0.0403 0.065 Uiso 0.603(11) 1 calc PR B 1
H9B H 0.4046 0.2135 0.0152 0.065 Uiso 0.603(11) 1 calc PR B 1
H9C H 0.2881 0.2698 0.0010 0.065 Uiso 0.603(11) 1 calc PR B 1
C10 C 0.3558(9) 0.0954(5) 0.0123(5) 0.060(3) Uani 0.603(11) 1 d PDU B 1
H10A H 0.3769 0.0967 -0.0243 0.090 Uiso 0.603(11) 1 calc PR B 1
H10B H 0.3222 0.0560 0.0246 0.090 Uiso 0.603(11) 1 calc PR B 1
H10C H 0.4220 0.0889 0.0324 0.090 Uiso 0.603(11) 1 calc PR B 1
C11 C 0.1753(8) 0.1791(6) -0.0169(4) 0.052(3) Uani 0.603(11) 1 d PDU B 1
H11A H 0.1339 0.2288 -0.0205 0.079 Uiso 0.603(11) 1 calc PR B 1
H11B H 0.1263 0.1490 -0.0023 0.079 Uiso 0.603(11) 1 calc PR B 1
H11C H 0.2030 0.1688 -0.0510 0.079 Uiso 0.603(11) 1 calc PR B 1
C309 C 0.2549(14) 0.2352(6) -0.0162(6) 0.058(4) Uani 0.397(11) 1 d PDU B 2
H30A H 0.2968 0.2634 -0.0035 0.087 Uiso 0.397(11) 1 calc PR B 2
H30B H 0.1757 0.2597 -0.0166 0.087 Uiso 0.397(11) 1 calc PR B 2
H30C H 0.2806 0.2288 -0.0513 0.087 Uiso 0.397(11) 1 calc PR B 2
C310 C 0.3913(8) 0.1206(8) 0.0171(6) 0.045(4) Uani 0.397(11) 1 d PDU B 2
H31A H 0.4148 0.1183 -0.0189 0.068 Uiso 0.397(11) 1 calc PR B 2
H31B H 0.3966 0.0727 0.0365 0.068 Uiso 0.397(11) 1 calc PR B 2
H31C H 0.4395 0.1422 0.0326 0.068 Uiso 0.397(11) 1 calc PR B 2
C311 C 0.1986(12) 0.1232(8) -0.0002(6) 0.060(5) Uani 0.397(11) 1 d PDU B 2
H31D H 0.1215 0.1411 0.0109 0.090 Uiso 0.397(11) 1 calc PR B 2
H31E H 0.2248 0.0729 0.0146 0.090 Uiso 0.397(11) 1 calc PR B 2
H31F H 0.2028 0.1298 -0.0380 0.090 Uiso 0.397(11) 1 calc PR B 2
C12 C 0.2170(5) 0.0829(3) 0.1248(2) 0.0523(16) Uani 1 1 d DU . .
C13 C 0.3290(8) 0.0287(6) 0.1295(5) 0.062(3) Uani 0.77(2) 1 d PDU B 1
H13A H 0.3817 0.0465 0.1454 0.093 Uiso 0.77(2) 1 calc PR B 1
H13B H 0.3567 0.0202 0.0950 0.093 Uiso 0.77(2) 1 calc PR B 1
H13C H 0.3208 -0.0156 0.1510 0.093 Uiso 0.77(2) 1 calc PR B 1
C14 C 0.1383(11) 0.0569(6) 0.0966(5) 0.073(4) Uani 0.77(2) 1 d PDU B 1
H14A H 0.1246 0.0137 0.1177 0.110 Uiso 0.77(2) 1 calc PR B 1
H14B H 0.1716 0.0469 0.0633 0.110 Uiso 0.77(2) 1 calc PR B 1
H14C H 0.0679 0.0933 0.0908 0.110 Uiso 0.77(2) 1 calc PR B 1
C15 C 0.1707(11) 0.0907(6) 0.1786(3) 0.054(3) Uani 0.77(2) 1 d PDU B 1
H15A H 0.1652 0.0446 0.1980 0.082 Uiso 0.77(2) 1 calc PR B 1
H15B H 0.0969 0.1239 0.1760 0.082 Uiso 0.77(2) 1 calc PR B 1
H15C H 0.2202 0.1087 0.1965 0.082 Uiso 0.77(2) 1 calc PR B 1
C313 C 0.302(2) 0.0155(13) 0.1156(14) 0.057(7) Uani 0.23(2) 1 d PDU B 2
H31G H 0.2886 -0.0250 0.1403 0.086 Uiso 0.23(2) 1 calc PR B 2
H31H H 0.3771 0.0197 0.1204 0.086 Uiso 0.23(2) 1 calc PR B 2
H31I H 0.2958 0.0087 0.0803 0.086 Uiso 0.23(2) 1 calc PR B 2
C314 C 0.099(2) 0.0639(18) 0.1204(16) 0.059(7) Uani 0.23(2) 1 d PDU B 2
H31J H 0.0401 0.0952 0.1377 0.089 Uiso 0.23(2) 1 calc PR B 2
H31K H 0.1051 0.0147 0.1370 0.089 Uiso 0.23(2) 1 calc PR B 2
H31L H 0.0809 0.0705 0.0839 0.089 Uiso 0.23(2) 1 calc PR B 2
C315 C 0.219(4) 0.0866(19) 0.1820(6) 0.062(7) Uani 0.23(2) 1 d PDU B 2
H31M H 0.1467 0.1140 0.1927 0.092 Uiso 0.23(2) 1 calc PR B 2
H31N H 0.2766 0.1094 0.1875 0.092 Uiso 0.23(2) 1 calc PR B 2
H31O H 0.2355 0.0386 0.2026 0.092 Uiso 0.23(2) 1 calc PR B 2
C16 C 0.0818(5) 0.3851(3) 0.0777(2) 0.0360(13) Uani 1 1 d . . .
C17 C 0.1280(5) 0.4398(3) 0.0949(2) 0.0446(15) Uani 1 1 d . . .
H17A H 0.2089 0.4225 0.0973 0.067 Uiso 1 1 calc R . .
H17B H 0.0960 0.4481 0.1288 0.067 Uiso 1 1 calc R . .
H17C H 0.1088 0.4840 0.0697 0.067 Uiso 1 1 calc R . .
C18 C 0.1318(6) 0.3771(3) 0.0240(2) 0.0528(17) Uani 1 1 d . . .
H18A H 0.1122 0.4230 0.0007 0.079 Uiso 1 1 calc R . .
H18B H 0.1026 0.3432 0.0107 0.079 Uiso 1 1 calc R . .
H18C H 0.2128 0.3600 0.0263 0.079 Uiso 1 1 calc R . .
C19 C -0.0462(6) 0.4108(3) 0.0723(3) 0.0515(16) Uani 1 1 d . . .
H19A H -0.0803 0.4221 0.1052 0.077 Uiso 1 1 calc R . .
H19B H -0.0741 0.3734 0.0631 0.077 Uiso 1 1 calc R . .
H19C H -0.0652 0.4531 0.0452 0.077 Uiso 1 1 calc R . .
C20 C 0.0374(5) 0.3019(3) 0.1848(2) 0.0374(13) Uani 1 1 d . . .
C21 C 0.1008(6) 0.2460(4) 0.2288(2) 0.0543(18) Uani 1 1 d . . .
H21A H 0.0581 0.2493 0.2612 0.081 Uiso 1 1 calc R . .
H21B H 0.1734 0.2544 0.2324 0.081 Uiso 1 1 calc R . .
H21C H 0.1111 0.1988 0.2208 0.081 Uiso 1 1 calc R . .
C22 C -0.0744(5) 0.2885(4) 0.1799(3) 0.0540(18) Uani 1 1 d . . .
H22A H -0.1178 0.2941 0.2119 0.081 Uiso 1 1 calc R . .
H22B H -0.0640 0.2404 0.1738 0.081 Uiso 1 1 calc R . .
H22C H -0.1140 0.3224 0.1509 0.081 Uiso 1 1 calc R . .
C23 C 0.0230(6) 0.3735(4) 0.2016(2) 0.0504(17) Uani 1 1 d . . .
H23A H -0.0179 0.4116 0.1752 0.076 Uiso 1 1 calc R . .
H23B H 0.0962 0.3807 0.2057 0.076 Uiso 1 1 calc R . .
H23C H -0.0184 0.3738 0.2345 0.076 Uiso 1 1 calc R . .
Rh2 Rh 0.87607(4) 0.85448(2) 0.371655(16) 0.03096(13) Uani 1 1 d . . .
P11 P 0.84284(13) 0.79485(8) 0.45061(5) 0.0369(4) Uani 1 1 d . C .
P12 P 0.89747(14) 0.74215(8) 0.36162(6) 0.0384(4) Uani 1 1 d . C .
F11A F 0.7203(4) 1.0070(3) 0.3958(2) 0.0750(16) Uani 0.817(7) 1 d PDU C 1
C101 C 0.8001(4) 0.9757(3) 0.3669(2) 0.0442(19) Uani 0.817(7) 1 d PGDU C 1
C102 C 0.7762(4) 0.9585(5) 0.3211(3) 0.048(2) Uani 0.817(7) 1 d PGDU C 1
H102 H 0.7014 0.9693 0.3106 0.058 Uiso 0.817(7) 1 calc PR C 1
C103 C 0.8618(6) 0.9256(5) 0.2907(3) 0.0507(17) Uani 0.817(7) 1 d PGU C 1
H103 H 0.8455 0.9139 0.2594 0.061 Uiso 0.817(7) 1 calc PR C 1
C104 C 0.9713(5) 0.9098(3) 0.3061(2) 0.0506(17) Uani 0.817(7) 1 d PGU C 1
H104 H 1.0297 0.8873 0.2853 0.061 Uiso 0.817(7) 1 calc PR C 1
C105 C 0.9951(4) 0.9270(4) 0.3518(3) 0.0454(18) Uani 0.817(7) 1 d PGU C 1
H105 H 1.0700 0.9162 0.3623 0.054 Uiso 0.817(7) 1 calc PR C 1
C106 C 0.9096(4) 0.9599(4) 0.3822(2) 0.0421(18) Uani 0.817(7) 1 d PGDU C 1
H106 H 0.9259 0.9716 0.4135 0.051 Uiso 0.817(7) 1 calc PR C 1
F11B F 1.0594(18) 0.8876(12) 0.2845(9) 0.0750(16) Uani 0.183(7) 1 d PDU C 2
C401 C 0.9674(18) 0.9140(11) 0.3087(8) 0.050(3) Uani 0.183(7) 1 d PGDU C 2
C402 C 0.971(2) 0.936(2) 0.3554(10) 0.048(3) Uani 0.183(7) 1 d PGDU C 2
H402 H 1.0406 0.9311 0.3700 0.057 Uiso 0.183(7) 1 calc PR C 2
C403 C 0.873(2) 0.964(2) 0.3808(12) 0.043(4) Uani 0.183(7) 1 d PGU C 2
H403 H 0.8755 0.9783 0.4128 0.051 Uiso 0.183(7) 1 calc PR C 2
C404 C 0.771(2) 0.9700(17) 0.3596(13) 0.044(4) Uani 0.183(7) 1 d PGU C 2
H404 H 0.7043 0.9892 0.3769 0.053 Uiso 0.183(7) 1 calc PR C 2
C405 C 0.7676(18) 0.949(2) 0.3129(15) 0.045(4) Uani 0.183(7) 1 d PGU C 2
H405 H 0.6981 0.9530 0.2984 0.054 Uiso 0.183(7) 1 calc PR C 2
C406 C 0.866(2) 0.921(2) 0.2875(12) 0.050(3) Uani 0.183(7) 1 d PGDU C 2
H406 H 0.8632 0.9058 0.2556 0.060 Uiso 0.183(7) 1 calc PR C 2
C107 C 0.8691(5) 0.7082(3) 0.4301(2) 0.0390(14) Uani 1 1 d . . .
H10D H 0.9341 0.6728 0.4472 0.047 Uiso 1 1 calc R C .
H10E H 0.8032 0.6889 0.4348 0.047 Uiso 1 1 calc R . .
C108 C 0.9454(5) 0.7835(3) 0.5031(2) 0.0540(16) Uani 1 1 d DU . .
C109 C 1.0608(7) 0.7432(6) 0.4855(5) 0.065(3) Uani 0.77(2) 1 d PDU C 1
H10F H 1.0771 0.7652 0.4503 0.097 Uiso 0.77(2) 1 calc PR C 1
H10G H 1.0615 0.6939 0.4862 0.097 Uiso 0.77(2) 1 calc PR C 1
H10H H 1.1172 0.7449 0.5089 0.097 Uiso 0.77(2) 1 calc PR C 1
C110 C 0.9575(11) 0.8555(4) 0.5117(4) 0.066(3) Uani 0.77(2) 1 d PDU C 1
H11D H 1.0156 0.8476 0.5369 0.099 Uiso 0.77(2) 1 calc PR C 1
H11E H 0.8869 0.8821 0.5248 0.099 Uiso 0.77(2) 1 calc PR C 1
H11F H 0.9775 0.8824 0.4789 0.099 Uiso 0.77(2) 1 calc PR C 1
C111 C 0.9172(10) 0.7417(6) 0.5555(4) 0.061(3) Uani 0.77(2) 1 d PDU C 1
H11G H 0.9096 0.6958 0.5509 0.092 Uiso 0.77(2) 1 calc PR C 1
H11H H 0.8472 0.7683 0.5692 0.092 Uiso 0.77(2) 1 calc PR C 1
H11I H 0.9768 0.7346 0.5798 0.092 Uiso 0.77(2) 1 calc PR C 1
C409 C 1.0657(15) 0.771(2) 0.4832(16) 0.061(7) Uani 0.23(2) 1 d PDU C 2
H40A H 1.0677 0.7972 0.4478 0.091 Uiso 0.23(2) 1 calc PR C 2
H40B H 1.0973 0.7204 0.4835 0.091 Uiso 0.23(2) 1 calc PR C 2
H40C H 1.1091 0.7871 0.5055 0.091 Uiso 0.23(2) 1 calc PR C 2
C410 C 0.914(3) 0.8518(13) 0.5254(16) 0.079(8) Uani 0.23(2) 1 d PDU C 2
H41A H 0.9702 0.8502 0.5500 0.119 Uiso 0.23(2) 1 calc PR C 2
H41B H 0.8415 0.8564 0.5431 0.119 Uiso 0.23(2) 1 calc PR C 2
H41C H 0.9100 0.8925 0.4973 0.119 Uiso 0.23(2) 1 calc PR C 2
C411 C 0.938(4) 0.7216(15) 0.5471(13) 0.068(8) Uani 0.23(2) 1 d PDU C 2
H41D H 0.9426 0.6793 0.5326 0.102 Uiso 0.23(2) 1 calc PR C 2
H41E H 0.8664 0.7339 0.5657 0.102 Uiso 0.23(2) 1 calc PR C 2
H41F H 0.9985 0.7123 0.5711 0.102 Uiso 0.23(2) 1 calc PR C 2
C112 C 0.6976(6) 0.8182(3) 0.4796(2) 0.0543(17) Uani 1 1 d DU . .
C113 C 0.6105(8) 0.8533(5) 0.4364(4) 0.065(3) Uani 0.808(10) 1 d PDU C 1
H11J H 0.6022 0.8175 0.4174 0.097 Uiso 0.808(10) 1 calc PR C 1
H11K H 0.6356 0.8905 0.4125 0.097 Uiso 0.808(10) 1 calc PR C 1
H11L H 0.5389 0.8739 0.4520 0.097 Uiso 0.808(10) 1 calc PR C 1
C114 C 0.6896(11) 0.8732(5) 0.5151(4) 0.071(3) Uani 0.808(10) 1 d PDU C 1
H11M H 0.6162 0.8827 0.5319 0.107 Uiso 0.808(10) 1 calc PR C 1
H11N H 0.7008 0.9172 0.4942 0.107 Uiso 0.808(10) 1 calc PR C 1
H11O H 0.7469 0.8544 0.5415 0.107 Uiso 0.808(10) 1 calc PR C 1
C115 C 0.6641(11) 0.7530(6) 0.5118(4) 0.071(3) Uani 0.808(10) 1 d PDU C 1
H11P H 0.7169 0.7306 0.5397 0.107 Uiso 0.808(10) 1 calc PR C 1
H11Q H 0.6647 0.7191 0.4894 0.107 Uiso 0.808(10) 1 calc PR C 1
H11R H 0.5893 0.7680 0.5265 0.107 Uiso 0.808(10) 1 calc PR C 1
C413 C 0.618(3) 0.824(2) 0.4350(13) 0.061(8) Uani 0.192(10) 1 d PDU C 2
H41G H 0.6348 0.7793 0.4230 0.092 Uiso 0.192(10) 1 calc PR C 2
H41H H 0.6287 0.8616 0.4064 0.092 Uiso 0.192(10) 1 calc PR C 2
H41I H 0.5411 0.8362 0.4477 0.092 Uiso 0.192(10) 1 calc PR C 2
C414 C 0.663(4) 0.8886(13) 0.5005(16) 0.060(8) Uani 0.192(10) 1 d PDU C 2
H41J H 0.5856 0.8970 0.5127 0.090 Uiso 0.192(10) 1 calc PR C 2
H41K H 0.6707 0.9277 0.4727 0.090 Uiso 0.192(10) 1 calc PR C 2
H41L H 0.7110 0.8856 0.5291 0.090 Uiso 0.192(10) 1 calc PR C 2
C415 C 0.679(5) 0.7580(19) 0.5239(12) 0.062(8) Uani 0.192(10) 1 d PDU C 2
H41M H 0.6040 0.7529 0.5223 0.094 Uiso 0.192(10) 1 calc PR C 2
H41N H 0.6894 0.7697 0.5573 0.094 Uiso 0.192(10) 1 calc PR C 2
H41O H 0.7333 0.7135 0.5200 0.094 Uiso 0.192(10) 1 calc PR C 2
C116 C 1.0407(6) 0.6909(3) 0.3427(2) 0.0623(19) Uani 1 1 d DU . .
C117 C 1.0476(12) 0.7013(7) 0.2827(3) 0.076(4) Uani 0.77(2) 1 d PDU C 1
H11S H 1.1230 0.6787 0.2718 0.114 Uiso 0.77(2) 1 calc PR C 1
H11T H 1.0295 0.7519 0.2680 0.114 Uiso 0.77(2) 1 calc PR C 1
H11U H 0.9947 0.6799 0.2705 0.114 Uiso 0.77(2) 1 calc PR C 1
C118 C 1.1304(8) 0.7216(7) 0.3603(5) 0.074(3) Uani 0.77(2) 1 d PDU C 1
H11V H 1.1327 0.7119 0.3981 0.111 Uiso 0.77(2) 1 calc PR C 1
H11W H 1.1121 0.7728 0.3477 0.111 Uiso 0.77(2) 1 calc PR C 1
H11X H 1.2029 0.6995 0.3462 0.111 Uiso 0.77(2) 1 calc PR C 1
C119 C 1.0657(11) 0.6113(4) 0.3661(5) 0.077(4) Uani 0.77(2) 1 d PDU C 1
H11Y H 1.0119 0.5909 0.3535 0.115 Uiso 0.77(2) 1 calc PR C 1
H11Z H 1.0604 0.6050 0.4038 0.115 Uiso 0.77(2) 1 calc PR C 1
H11$ H 1.1409 0.5875 0.3556 0.115 Uiso 0.77(2) 1 calc PR C 1
C417 C 1.086(3) 0.7138(17) 0.2875(7) 0.054(7) Uani 0.23(2) 1 d PDU C 2
H41P H 1.1326 0.7458 0.2887 0.081 Uiso 0.23(2) 1 calc PR C 2
H41Q H 1.0237 0.7381 0.2645 0.081 Uiso 0.23(2) 1 calc PR C 2
H41R H 1.1302 0.6719 0.2746 0.081 Uiso 0.23(2) 1 calc PR C 2
C418 C 1.126(2) 0.693(2) 0.3822(11) 0.070(8) Uani 0.23(2) 1 d PDU C 2
H41S H 1.0872 0.7041 0.4143 0.104 Uiso 0.23(2) 1 calc PR C 2
H41T H 1.1650 0.7290 0.3676 0.104 Uiso 0.23(2) 1 calc PR C 2
H41U H 1.1801 0.6466 0.3897 0.104 Uiso 0.23(2) 1 calc PR C 2
C419 C 1.036(3) 0.6124(9) 0.3486(13) 0.063(7) Uani 0.23(2) 1 d PDU C 2
H41V H 1.1100 0.5832 0.3411 0.094 Uiso 0.23(2) 1 calc PR C 2
H41W H 0.9828 0.6092 0.3243 0.094 Uiso 0.23(2) 1 calc PR C 2
H41$ H 1.0134 0.5955 0.3840 0.094 Uiso 0.23(2) 1 calc PR C 2
C120 C 0.7898(6) 0.7242(3) 0.3220(2) 0.0599(18) Uani 1 1 d DU . .
C121 C 0.7910(10) 0.7657(5) 0.2659(3) 0.078(3) Uani 0.808(10) 1 d PDU C 1
H12A H 0.8653 0.7514 0.2504 0.117 Uiso 0.808(10) 1 calc PR C 1
H12B H 0.7719 0.8165 0.2662 0.117 Uiso 0.808(10) 1 calc PR C 1
H12C H 0.7368 0.7555 0.2455 0.117 Uiso 0.808(10) 1 calc PR C 1
C122 C 0.6745(7) 0.7523(5) 0.3454(4) 0.069(3) Uani 0.808(10) 1 d PDU C 1
H12D H 0.6178 0.7455 0.3246 0.104 Uiso 0.808(10) 1 calc PR C 1
H12E H 0.6619 0.8028 0.3458 0.104 Uiso 0.808(10) 1 calc PR C 1
H12F H 0.6702 0.7266 0.3809 0.104 Uiso 0.808(10) 1 calc PR C 1
C123 C 0.8089(9) 0.6457(4) 0.3211(4) 0.072(3) Uani 0.808(10) 1 d PDU C 1
H12G H 0.8017 0.6200 0.3562 0.108 Uiso 0.808(10) 1 calc PR C 1
H12H H 0.8836 0.6273 0.3073 0.108 Uiso 0.808(10) 1 calc PR C 1
H12I H 0.7537 0.6395 0.2990 0.108 Uiso 0.808(10) 1 calc PR C 1
C421 C 0.844(3) 0.7080(18) 0.2700(8) 0.079(8) Uani 0.192(10) 1 d PDU C 2
H42A H 0.8939 0.6601 0.2754 0.118 Uiso 0.192(10) 1 calc PR C 2
H42B H 0.8870 0.7422 0.2558 0.118 Uiso 0.192(10) 1 calc PR C 2
H42C H 0.7864 0.7113 0.2457 0.118 Uiso 0.192(10) 1 calc PR C 2
C422 C 0.6873(19) 0.7871(12) 0.3107(13) 0.057(7) Uani 0.192(10) 1 d PDU C 2
H42D H 0.6290 0.7721 0.2965 0.085 Uiso 0.192(10) 1 calc PR C 2
H42E H 0.7074 0.8251 0.2855 0.085 Uiso 0.192(10) 1 calc PR C 2
H42F H 0.6601 0.8043 0.3427 0.085 Uiso 0.192(10) 1 calc PR C 2
C423 C 0.751(3) 0.6591(12) 0.3499(13) 0.077(8) Uani 0.192(10) 1 d PDU C 2
H42G H 0.7108 0.6438 0.3257 0.116 Uiso 0.192(10) 1 calc PR C 2
H42H H 0.7020 0.6715 0.3791 0.116 Uiso 0.192(10) 1 calc PR C 2
H42I H 0.8158 0.6207 0.3625 0.116 Uiso 0.192(10) 1 calc PR C 2
B200 B 0.4189(5) 0.7353(3) 0.1649(2) 0.0291(13) Uani 1 1 d . . .
C201 C 0.3798(4) 0.6717(3) 0.20433(19) 0.0271(11) Uani 1 1 d . . .
C202 C 0.4315(4) 0.6397(3) 0.25238(19) 0.0297(12) Uani 1 1 d . . .
H202 H 0.4859 0.6585 0.2638 0.036 Uiso 1 1 calc R . .
C203 C 0.4042(5) 0.5814(3) 0.2832(2) 0.0340(13) Uani 1 1 d . . .
C204 C 0.3273(5) 0.5519(3) 0.2683(2) 0.0375(13) Uani 1 1 d . . .
H204 H 0.3102 0.5117 0.2895 0.045 Uiso 1 1 calc R . .
C205 C 0.2749(5) 0.5822(3) 0.2216(2) 0.0376(13) Uani 1 1 d . . .
C206 C 0.3021(5) 0.6405(3) 0.1904(2) 0.0332(12) Uani 1 1 d . . .
H206 H 0.2660 0.6596 0.1583 0.040 Uiso 1 1 calc R . .
C207 C 0.4586(6) 0.5499(3) 0.3345(2) 0.0448(15) Uani 1 1 d . . .
F201 F 0.5485(5) 0.5702(3) 0.3397(2) 0.1057(19) Uani 1 1 d U . .
F202 F 0.3926(4) 0.5655(3) 0.37358(15) 0.0973(18) Uani 1 1 d U . .
F203 F 0.4916(4) 0.4800(2) 0.34253(16) 0.0814(14) Uani 1 1 d U . .
C208 C 0.1905(6) 0.5516(4) 0.2048(3) 0.0562(18) Uani 1 1 d . . .
F204 F 0.1330(4) 0.5228(3) 0.2440(2) 0.0929(16) Uani 1 1 d U . .
F205 F 0.2307(6) 0.5024(4) 0.1804(3) 0.150(3) Uani 1 1 d U . .
F206 F 0.1092(4) 0.6007(3) 0.1779(2) 0.0910(16) Uani 1 1 d U . .
C209 C 0.5270(4) 0.6918(3) 0.13461(19) 0.0283(11) Uani 1 1 d . . .
C210 C 0.6353(4) 0.6789(3) 0.1508(2) 0.0309(12) Uani 1 1 d . . .
H210 H 0.6490 0.7015 0.1773 0.037 Uiso 1 1 calc R . .
C211 C 0.7252(4) 0.6337(3) 0.12930(19) 0.0294(11) Uani 1 1 d D D .
C212 C 0.7067(4) 0.5993(3) 0.09111(19) 0.0300(12) Uani 1 1 d . . .
H212 H 0.7669 0.5684 0.0764 0.036 Uiso 1 1 calc R . .
C213 C 0.6012(5) 0.6103(3) 0.07503(19) 0.0310(12) Uani 1 1 d . . .
C214 C 0.5118(4) 0.6569(3) 0.09562(19) 0.0296(12) Uani 1 1 d . . .
H214 H 0.4394 0.6649 0.0828 0.036 Uiso 1 1 calc R . .
C215 C 0.8397(5) 0.6227(2) 0.14693(18) 0.0387(14) Uani 1 1 d D . .
F207 F 0.8559(6) 0.5888(6) 0.1942(3) 0.089(3) Uani 0.597(8) 1 d PDU D 1
F208 F 0.8642(5) 0.6834(3) 0.1461(4) 0.076(3) Uani 0.597(8) 1 d PDU D 1
F209 F 0.9164(5) 0.5896(6) 0.1181(3) 0.082(3) Uani 0.597(8) 1 d PDU D 1
F307 F 0.9033(7) 0.6494(8) 0.1118(4) 0.080(4) Uani 0.403(8) 1 d PDU D 2
F308 F 0.8932(8) 0.5549(4) 0.1587(6) 0.075(3) Uani 0.403(8) 1 d PDU D 2
F309 F 0.8474(7) 0.6470(7) 0.1886(4) 0.072(4) Uani 0.403(8) 1 d PDU D 2
C216 C 0.5784(5) 0.5714(3) 0.0353(2) 0.0386(14) Uani 1 1 d . . .
F210 F 0.6696(3) 0.5306(3) 0.01827(18) 0.0773(14) Uani 1 1 d U . .
F211 F 0.5296(4) 0.6155(2) -0.00619(14) 0.0715(12) Uani 1 1 d U . .
F212 F 0.5124(4) 0.5304(2) 0.05311(14) 0.0626(11) Uani 1 1 d U . .
C217 C 0.4506(4) 0.7925(3) 0.1943(2) 0.0297(12) Uani 1 1 d . . .
C218 C 0.4000(4) 0.8081(3) 0.2411(2) 0.0310(12) Uani 1 1 d . . .
H218 H 0.3515 0.7813 0.2583 0.037 Uiso 1 1 calc R . .
C219 C 0.4188(4) 0.8617(3) 0.2630(2) 0.0347(13) Uani 1 1 d D E .
C220 C 0.4911(5) 0.9014(3) 0.2396(2) 0.0367(13) Uani 1 1 d . . .
H220 H 0.5054 0.9373 0.2549 0.044 Uiso 1 1 calc R . .
C221 C 0.5418(4) 0.8866(3) 0.19285(19) 0.0315(12) Uani 1 1 d D F .
C222 C 0.5216(4) 0.8340(3) 0.1711(2) 0.0303(12) Uani 1 1 d . . .
H222 H 0.5571 0.8255 0.1391 0.036 Uiso 1 1 calc R . .
C223 C 0.3598(4) 0.8766(3) 0.3119(2) 0.0505(17) Uani 1 1 d D . .
F213 F 0.3229(15) 0.8251(6) 0.3392(4) 0.074(3) Uani 0.52(2) 1 d PDU E 1
F214 F 0.2703(10) 0.9319(8) 0.3029(3) 0.087(4) Uani 0.52(2) 1 d PDU E 1
F215 F 0.4209(8) 0.8960(8) 0.3428(4) 0.067(3) Uani 0.52(2) 1 d PDU E 1
F313 F 0.3873(13) 0.9250(7) 0.3312(4) 0.070(4) Uani 0.48(2) 1 d PDU E 2
F314 F 0.3823(15) 0.8176(4) 0.3484(3) 0.072(4) Uani 0.48(2) 1 d PDU E 2
F315 F 0.2511(5) 0.8956(11) 0.3082(4) 0.081(4) Uani 0.48(2) 1 d PDU E 2
C224 C 0.6231(5) 0.9271(3) 0.1667(2) 0.0460(15) Uani 1 1 d D . .
F216 F 0.6132(8) 0.9414(5) 0.1159(2) 0.073(3) Uani 0.575(7) 1 d PDU F 1
F217 F 0.6018(8) 0.9904(4) 0.1798(4) 0.083(3) Uani 0.575(7) 1 d PDU F 1
F218 F 0.7253(5) 0.8954(5) 0.1771(4) 0.092(3) Uani 0.575(7) 1 d PDU F 1
F316 F 0.6660(10) 0.9549(6) 0.1987(3) 0.068(3) Uani 0.425(7) 1 d PDU F 2
F317 F 0.7115(7) 0.8834(5) 0.1479(5) 0.071(3) Uani 0.425(7) 1 d PDU F 2
F318 F 0.5838(8) 0.9756(6) 0.1276(4) 0.080(4) Uani 0.425(7) 1 d PDU F 2
C225 C 0.3200(4) 0.7852(3) 0.1265(2) 0.0287(11) Uani 1 1 d . . .
C226 C 0.2099(4) 0.8043(3) 0.1445(2) 0.0314(12) Uani 1 1 d . . .
H226 H 0.1917 0.7833 0.1784 0.038 Uiso 1 1 calc R . .
C227 C 0.1268(5) 0.8528(3) 0.1147(2) 0.0346(13) Uani 1 1 d . . .
C228 C 0.1482(5) 0.8857(3) 0.0646(2) 0.0349(13) Uani 1 1 d . . .
H228 H 0.0912 0.9190 0.0442 0.042 Uiso 1 1 calc R . .
C229 C 0.2565(5) 0.8674(3) 0.0462(2) 0.0336(12) Uani 1 1 d . . .
C230 C 0.3401(5) 0.8183(3) 0.0762(2) 0.0317(12) Uani 1 1 d . . .
H230 H 0.4133 0.8068 0.0620 0.038 Uiso 1 1 calc R . .
C231 C 0.0103(5) 0.8691(3) 0.1360(3) 0.0458(15) Uani 1 1 d . . .
F219 F 0.0035(4) 0.8846(3) 0.18205(18) 0.1015(18) Uani 1 1 d U . .
F220 F -0.0327(4) 0.8150(3) 0.1420(3) 0.111(2) Uani 1 1 d U . .
F221 F -0.0591(4) 0.9221(3) 0.10782(19) 0.0961(17) Uani 1 1 d U . .
C232 C 0.2860(5) 0.9015(3) -0.0066(2) 0.0429(15) Uani 1 1 d . . .
F222 F 0.1997(4) 0.9476(2) -0.03158(15) 0.0745(13) Uani 1 1 d U . .
F223 F 0.3601(4) 0.9391(2) -0.00498(16) 0.0708(12) Uani 1 1 d U . .
F224 F 0.3318(4) 0.8560(2) -0.03678(14) 0.0659(11) Uani 1 1 d U . .
B500 B 0.6621(5) 0.2440(3) 0.3472(2) 0.0274(13) Uani 1 1 d . . .
C501 C 0.5391(4) 0.2334(3) 0.34034(19) 0.0268(11) Uani 1 1 d . . .
C502 C 0.4429(4) 0.2882(3) 0.33594(18) 0.0275(11) Uani 1 1 d . . .
H502 H 0.4489 0.3352 0.3331 0.033 Uiso 1 1 calc R . .
C503 C 0.3380(4) 0.2766(3) 0.33562(19) 0.0282(11) Uani 1 1 d . . .
C504 C 0.3255(4) 0.2092(3) 0.3398(2) 0.0319(12) Uani 1 1 d . . .
H504 H 0.2539 0.2014 0.3396 0.038 Uiso 1 1 calc R . .
C505 C 0.4195(4) 0.1533(3) 0.34424(19) 0.0340(13) Uani 1 1 d D F .
C506 C 0.5244(4) 0.1653(3) 0.3448(2) 0.0317(12) Uani 1 1 d . . .
H506 H 0.5879 0.1261 0.3483 0.038 Uiso 1 1 calc R . .
C507 C 0.2403(5) 0.3388(3) 0.3291(2) 0.0435(15) Uani 1 1 d . . .
F501 F 0.2432(4) 0.3805(2) 0.28294(19) 0.0874(15) Uani 1 1 d U . .
F502 F 0.2326(4) 0.3778(3) 0.3645(2) 0.0907(16) Uani 1 1 d U . .
F503 F 0.1437(3) 0.3223(2) 0.33061(17) 0.0645(11) Uani 1 1 d U . .
C508 C 0.4092(4) 0.0809(3) 0.34624(19) 0.0473(16) Uani 1 1 d D . .
F504 F 0.3347(6) 0.0619(4) 0.3781(3) 0.0610(19) Uani 0.575(7) 1 d PDU F 1
F505 F 0.3622(7) 0.0795(4) 0.2985(2) 0.0647(16) Uani 0.575(7) 1 d PDU F 1
F506 F 0.4992(5) 0.0318(3) 0.3450(4) 0.066(2) Uani 0.575(7) 1 d PDU F 1
F604 F 0.3173(7) 0.0690(5) 0.3692(4) 0.066(2) Uani 0.425(7) 1 d PDU F 2
F605 F 0.4309(10) 0.0545(5) 0.3057(3) 0.0610(19) Uani 0.425(7) 1 d PDU F 2
F606 F 0.4869(7) 0.0341(4) 0.3819(4) 0.0647(16) Uani 0.425(7) 1 d PDU F 2
C509 C 0.6722(4) 0.2341(3) 0.40983(19) 0.0277(11) Uani 1 1 d . . .
C510 C 0.6292(4) 0.2894(3) 0.4362(2) 0.0335(12) Uani 1 1 d . . .
H510 H 0.6003 0.3354 0.4168 0.040 Uiso 1 1 calc R . .
C511 C 0.6266(5) 0.2801(3) 0.4900(2) 0.0408(14) Uani 1 1 d D G .
C512 C 0.6672(5) 0.2134(3) 0.5197(2) 0.0408(14) Uani 1 1 d . . .
H512 H 0.6662 0.2067 0.5564 0.049 Uiso 1 1 calc R . .
C513 C 0.7090(5) 0.1571(3) 0.4947(2) 0.0351(13) Uani 1 1 d . . .
C514 C 0.7102(4) 0.1673(3) 0.44072(19) 0.0297(12) Uani 1 1 d . . .
H514 H 0.7378 0.1276 0.4244 0.036 Uiso 1 1 calc R . .
C515 C 0.5821(5) 0.3410(4) 0.5168(2) 0.069(2) Uani 1 1 d D . .
F507 F 0.5042(8) 0.3916(4) 0.4905(3) 0.106(3) Uani 0.702(9) 1 d PDU G 1
F508 F 0.6591(6) 0.3717(5) 0.5251(4) 0.107(3) Uani 0.702(9) 1 d PDU G 1
F509 F 0.5354(9) 0.3246(4) 0.5620(3) 0.096(3) Uani 0.702(9) 1 d PDU G 1
F607 F 0.6285(17) 0.3315(8) 0.5622(5) 0.100(5) Uani 0.298(9) 1 d PDU G 2
F608 F 0.4747(8) 0.3540(9) 0.5266(9) 0.105(6) Uani 0.298(9) 1 d PDU G 2
F609 F 0.5987(19) 0.4009(5) 0.4909(6) 0.094(5) Uani 0.298(9) 1 d PDU G 2
C516 C 0.7512(6) 0.0843(4) 0.5250(2) 0.0468(16) Uani 1 1 d . . .
F510 F 0.7753(5) 0.0833(3) 0.57251(16) 0.1001(18) Uani 1 1 d U . .
F511 F 0.6780(5) 0.0469(3) 0.5286(2) 0.113(2) Uani 1 1 d U . .
F512 F 0.8406(4) 0.0467(2) 0.50471(17) 0.0884(16) Uani 1 1 d U . .
C517 C 0.6768(4) 0.3201(3) 0.3162(2) 0.0289(12) Uani 1 1 d . . .
C518 C 0.6309(5) 0.3507(3) 0.2673(2) 0.0327(12) Uani 1 1 d . . .
H518 H 0.5824 0.3295 0.2539 0.039 Uiso 1 1 calc R . .
C519 C 0.6545(5) 0.4113(3) 0.2379(2) 0.0364(13) Uani 1 1 d . . .
C520 C 0.7232(5) 0.4439(3) 0.2564(2) 0.0401(14) Uani 1 1 d . . .
H520 H 0.7382 0.4857 0.2366 0.048 Uiso 1 1 calc R . .
C521 C 0.7700(5) 0.4150(3) 0.3041(2) 0.0350(13) Uani 1 1 d . . .
C522 C 0.7477(4) 0.3543(3) 0.3331(2) 0.0314(12) Uani 1 1 d . . .
H522 H 0.7818 0.3353 0.3657 0.038 Uiso 1 1 calc R . .
C523 C 0.6037(6) 0.4414(4) 0.1859(3) 0.0533(18) Uani 1 1 d . . .
F513 F 0.5316(7) 0.4127(4) 0.1746(2) 0.153(3) Uani 1 1 d U . .
F514 F 0.6807(5) 0.4411(3) 0.14819(17) 0.1026(18) Uani 1 1 d U . .
F515 F 0.5553(5) 0.5100(3) 0.17983(18) 0.0944(16) Uani 1 1 d U . .
C524 C 0.8450(6) 0.4488(3) 0.3265(3) 0.0477(16) Uani 1 1 d . . .
F516 F 0.8856(5) 0.4933(3) 0.29100(19) 0.0887(16) Uani 1 1 d U . .
F517 F 0.7934(3) 0.4848(2) 0.36217(16) 0.0649(11) Uani 1 1 d U . .
F518 F 0.9319(4) 0.4024(2) 0.3492(2) 0.0851(15) Uani 1 1 d U . .
C525 C 0.7603(4) 0.1866(3) 0.32175(18) 0.0248(11) Uani 1 1 d . . .
C526 C 0.7438(4) 0.1656(3) 0.27568(19) 0.0288(11) Uani 1 1 d . . .
H526 H 0.6722 0.1814 0.2608 0.035 Uiso 1 1 calc R . .
C527 C 0.8295(4) 0.1223(3) 0.2512(2) 0.0304(12) Uani 1 1 d . . .
C528 C 0.9345(4) 0.0988(3) 0.2714(2) 0.0292(12) Uani 1 1 d . . .
H528 H 0.9927 0.0687 0.2551 0.035 Uiso 1 1 calc R . .
C529 C 0.9533(4) 0.1201(3) 0.31602(19) 0.0274(11) Uani 1 1 d . . .
C530 C 0.8671(4) 0.1639(3) 0.34044(19) 0.0284(11) Uani 1 1 d . . .
H530 H 0.8825 0.1785 0.3707 0.034 Uiso 1 1 calc R . .
C531 C 0.8063(5) 0.1033(3) 0.2019(2) 0.0397(14) Uani 1 1 d . . .
F519 F 0.7937(7) 0.1549(3) 0.16368(16) 0.126(2) Uani 1 1 d U . .
F520 F 0.7154(4) 0.0812(3) 0.20445(18) 0.0867(15) Uani 1 1 d U . .
F521 F 0.8814(4) 0.0491(3) 0.1892(2) 0.106(2) Uani 1 1 d U . .
C532 C 1.0657(5) 0.0975(3) 0.3392(2) 0.0406(14) Uani 1 1 d . . .
F522 F 1.1431(3) 0.0641(3) 0.30956(17) 0.0844(15) Uani 1 1 d U . .
F523 F 1.0986(3) 0.1528(2) 0.34834(15) 0.0546(10) Uani 1 1 d U . .
F524 F 1.0693(3) 0.0548(2) 0.38539(15) 0.0568(10) Uani 1 1 d U . .
F800 F 0.0985(5) 0.8251(3) 0.9639(2) 0.1055(18) Uani 1 1 d U . .
C801 C 0.1479(7) 0.7562(4) 0.9829(4) 0.070(2) Uani 1 1 d . . .
C802 C 0.1140(7) 0.7266(5) 1.0305(4) 0.071(2) Uani 1 1 d . . .
H802 H 0.0585 0.7535 1.0502 0.086 Uiso 1 1 calc R . .
C803 C 0.1622(7) 0.6579(5) 1.0482(3) 0.069(2) Uani 1 1 d . . .
H803 H 0.1399 0.6363 1.0812 0.083 Uiso 1 1 calc R . .
C804 C 0.2413(7) 0.6186(5) 1.0207(3) 0.069(2) Uani 1 1 d . . .
H804 H 0.2740 0.5703 1.0345 0.083 Uiso 1 1 calc R . .
C805 C 0.2746(7) 0.6487(5) 0.9729(3) 0.069(2) Uani 1 1 d . . .
H805 H 0.3304 0.6213 0.9535 0.083 Uiso 1 1 calc R . .
C806 C 0.2265(7) 0.7187(5) 0.9531(3) 0.068(2) Uani 1 1 d . . .
H806 H 0.2472 0.7403 0.9198 0.081 Uiso 1 1 calc R . .

loop_
_atom_site_aniso_label
_atom_site_aniso_U_11
_atom_site_aniso_U_22
_atom_site_aniso_U_33
_atom_site_aniso_U_23
_atom_site_aniso_U_13
_atom_site_aniso_U_12
Rh1 0.0287(2) 0.0408(3) 0.0280(2) -0.00554(19) 0.00141(18) -0.0077(2)
P1 0.0355(8) 0.0306(8) 0.0352(8) -0.0073(6) 0.0019(6) -0.0024(7)
P2 0.0292(7) 0.0271(7) 0.0305(7) -0.0065(6) 0.0001(6) -0.0070(6)
F1A 0.071(5) 0.103(6) 0.075(5) 0.019(4) 0.000(4) 0.007(4)
F1B 0.072(6) 0.083(6) 0.075(6) -0.040(5) -0.003(5) -0.017(5)
C1 0.041(3) 0.074(4) 0.043(3) 0.004(3) -0.005(3) -0.005(3)
C2 0.038(3) 0.091(4) 0.039(3) -0.013(3) -0.002(3) -0.012(3)
C3 0.046(3) 0.073(4) 0.060(3) -0.027(3) -0.002(3) -0.023(3)
C4 0.040(3) 0.067(4) 0.056(3) -0.016(3) 0.000(3) -0.022(3)
C5 0.030(3) 0.072(4) 0.042(3) -0.007(3) 0.004(2) -0.016(3)
C6 0.035(3) 0.072(4) 0.044(3) -0.005(3) -0.001(3) -0.009(3)
C7 0.034(3) 0.028(3) 0.034(3) -0.009(2) -0.004(2) -0.007(2)
C8 0.046(3) 0.052(4) 0.045(3) -0.022(3) 0.000(3) -0.005(3)
C9 0.054(6) 0.040(5) 0.029(4) -0.006(4) 0.003(4) -0.003(5)
C10 0.064(7) 0.054(6) 0.061(6) -0.023(5) 0.012(5) -0.008(5)
C11 0.054(6) 0.061(6) 0.044(5) -0.016(5) -0.008(4) -0.010(5)
C309 0.065(8) 0.054(7) 0.046(7) -0.010(6) 0.006(6) -0.004(6)
C310 0.041(7) 0.054(8) 0.042(7) -0.021(6) 0.008(6) -0.007(6)
C311 0.062(8) 0.064(8) 0.051(7) -0.017(7) -0.006(6) -0.003(7)
C12 0.055(4) 0.038(3) 0.061(4) -0.010(3) 0.008(3) -0.006(3)
C13 0.067(6) 0.042(5) 0.061(6) 0.004(4) 0.002(5) 0.004(4)
C14 0.090(7) 0.046(5) 0.087(7) -0.015(5) 0.008(6) -0.024(5)
C15 0.047(6) 0.047(5) 0.061(5) -0.008(4) 0.024(4) -0.008(4)
C313 0.060(10) 0.054(10) 0.054(10) -0.012(8) -0.004(8) -0.007(8)
C314 0.057(10) 0.050(9) 0.071(10) -0.006(8) 0.019(8) -0.021(8)
C315 0.067(11) 0.045(10) 0.069(10) -0.005(8) 0.015(8) -0.016(8)
C16 0.044(3) 0.025(3) 0.039(3) -0.004(2) -0.005(3) -0.009(3)
C17 0.048(4) 0.034(3) 0.052(4) -0.003(3) 0.000(3) -0.015(3)
C18 0.081(5) 0.038(4) 0.037(3) -0.001(3) 0.008(3) -0.017(4)
C19 0.048(4) 0.035(4) 0.067(4) -0.001(3) -0.015(3) -0.006(3)
C20 0.030(3) 0.040(3) 0.041(3) -0.011(3) 0.009(3) -0.006(3)
C21 0.065(5) 0.051(4) 0.038(3) -0.006(3) 0.008(3) -0.003(4)
C22 0.033(3) 0.072(5) 0.060(4) -0.016(4) 0.014(3) -0.019(3)
C23 0.057(4) 0.049(4) 0.045(4) -0.019(3) 0.013(3) -0.009(3)
Rh2 0.0348(3) 0.0278(2) 0.0305(2) -0.00615(17) 0.00195(18) -0.00858(19)
P11 0.0426(9) 0.0386(9) 0.0311(7) -0.0065(6) 0.0046(7) -0.0147(7)
P12 0.0483(9) 0.0282(8) 0.0354(8) -0.0080(6) 0.0009(7) -0.0034(7)
F11A 0.073(3) 0.054(3) 0.089(3) -0.016(2) 0.018(3) -0.005(2)
C101 0.048(4) 0.029(3) 0.052(4) -0.009(3) 0.005(3) -0.005(3)
C102 0.052(3) 0.037(4) 0.054(4) 0.007(3) -0.014(3) -0.017(3)
C103 0.068(4) 0.043(4) 0.042(3) 0.001(3) -0.003(3) -0.022(3)
C104 0.058(3) 0.041(3) 0.051(3) -0.005(3) 0.017(3) -0.018(3)
C105 0.038(3) 0.041(4) 0.059(4) -0.004(3) 0.004(3) -0.020(3)
C106 0.053(4) 0.031(3) 0.048(3) -0.012(3) 0.000(3) -0.017(3)
F11B 0.073(3) 0.054(3) 0.089(3) -0.016(2) 0.018(3) -0.005(2)
C401 0.056(5) 0.043(5) 0.052(5) -0.005(5) 0.007(5) -0.017(5)
C402 0.051(5) 0.040(5) 0.054(5) -0.008(5) 0.000(5) -0.016(5)
C403 0.048(6) 0.034(5) 0.050(5) -0.010(5) 0.002(5) -0.015(5)
C404 0.049(6) 0.033(5) 0.052(5) -0.007(5) -0.001(5) -0.014(5)
C405 0.053(5) 0.040(6) 0.045(6) -0.001(5) -0.012(5) -0.020(5)
C406 0.059(5) 0.042(5) 0.048(5) -0.001(5) -0.002(5) -0.019(5)
C107 0.045(4) 0.029(3) 0.040(3) 0.000(2) 0.003(3) -0.011(3)
C108 0.068(4) 0.056(4) 0.041(3) -0.004(3) -0.010(3) -0.023(3)
C109 0.058(5) 0.074(7) 0.068(5) 0.004(5) -0.013(4) -0.034(5)
C110 0.086(7) 0.073(6) 0.052(5) -0.004(4) -0.018(5) -0.044(5)
C111 0.074(6) 0.057(6) 0.048(5) 0.003(4) -0.002(5) -0.020(5)
C409 0.066(10) 0.064(11) 0.065(10) -0.010(8) -0.017(8) -0.033(8)
C410 0.083(11) 0.081(11) 0.074(11) -0.010(9) -0.009(9) -0.024(8)
C411 0.074(11) 0.066(11) 0.059(10) 0.000(8) -0.002(8) -0.017(8)
C112 0.056(4) 0.058(4) 0.046(3) -0.012(3) 0.017(3) -0.014(3)
C113 0.043(5) 0.069(6) 0.074(5) -0.007(5) 0.014(4) -0.009(5)
C114 0.077(7) 0.069(6) 0.057(6) -0.018(5) 0.016(5) -0.001(5)
C115 0.062(6) 0.078(6) 0.071(6) 0.003(5) 0.015(5) -0.031(5)
C413 0.055(10) 0.060(11) 0.064(10) -0.007(9) 0.011(8) -0.015(9)
C414 0.061(11) 0.060(11) 0.052(11) -0.013(8) 0.006(9) -0.006(8)
C415 0.063(11) 0.064(11) 0.064(11) -0.010(8) 0.006(9) -0.024(8)
C116 0.065(4) 0.051(4) 0.057(4) -0.013(3) 0.018(3) 0.004(3)
C117 0.073(7) 0.072(6) 0.071(6) -0.017(5) 0.023(5) -0.003(5)
C118 0.057(5) 0.074(6) 0.072(6) -0.004(5) 0.021(5) 0.001(5)
C119 0.074(7) 0.057(5) 0.074(6) 0.003(5) 0.004(6) 0.016(5)
C417 0.058(10) 0.045(10) 0.059(10) -0.010(8) 0.015(8) -0.019(8)
C418 0.063(10) 0.067(11) 0.074(10) -0.015(8) 0.012(9) -0.009(8)
C419 0.062(11) 0.057(10) 0.059(10) -0.011(8) -0.001(9) 0.003(8)
C120 0.083(4) 0.040(3) 0.060(4) -0.015(3) -0.018(3) -0.015(3)
C121 0.111(7) 0.065(6) 0.065(5) -0.012(4) -0.028(5) -0.027(5)
C122 0.073(6) 0.064(5) 0.080(6) -0.019(5) -0.029(5) -0.022(5)
C123 0.104(7) 0.052(5) 0.071(5) -0.024(4) -0.012(5) -0.027(5)
C421 0.090(11) 0.072(11) 0.075(10) -0.020(9) -0.014(9) -0.015(9)
C422 0.060(10) 0.056(10) 0.057(10) -0.016(8) -0.011(8) -0.013(8)
C423 0.082(11) 0.068(10) 0.087(11) -0.015(9) -0.010(9) -0.026(8)
B200 0.025(3) 0.033(3) 0.032(3) -0.012(3) 0.003(3) -0.008(3)
C201 0.021(3) 0.029(3) 0.031(3) -0.014(2) 0.004(2) -0.002(2)
C202 0.025(3) 0.032(3) 0.031(3) -0.009(2) 0.000(2) -0.004(2)
C203 0.034(3) 0.034(3) 0.033(3) -0.010(2) -0.003(2) -0.002(3)
C204 0.037(3) 0.028(3) 0.045(3) -0.005(3) -0.001(3) -0.006(3)
C205 0.035(3) 0.034(3) 0.046(3) -0.010(3) -0.004(3) -0.011(3)
C206 0.034(3) 0.031(3) 0.036(3) -0.009(2) -0.002(2) -0.008(3)
C207 0.053(4) 0.041(4) 0.038(3) -0.005(3) -0.008(3) -0.009(3)
F201 0.106(4) 0.127(4) 0.090(3) 0.036(3) -0.062(3) -0.064(4)
F202 0.096(4) 0.126(4) 0.038(2) -0.023(2) -0.010(2) 0.032(3)
F203 0.114(4) 0.049(3) 0.063(3) 0.000(2) -0.028(2) 0.008(2)
C208 0.062(5) 0.046(4) 0.070(5) -0.006(4) -0.020(4) -0.028(4)
F204 0.084(3) 0.092(3) 0.112(4) 0.020(3) -0.027(3) -0.061(3)
F205 0.115(5) 0.163(6) 0.233(7) -0.147(5) -0.007(4) -0.062(4)
F206 0.080(3) 0.092(3) 0.107(3) 0.031(3) -0.050(3) -0.057(3)
C209 0.030(3) 0.026(3) 0.028(3) -0.004(2) 0.003(2) -0.008(2)
C210 0.029(3) 0.031(3) 0.031(3) -0.009(2) -0.002(2) -0.004(2)
C211 0.023(3) 0.026(3) 0.035(3) -0.005(2) 0.001(2) -0.001(2)
C212 0.029(3) 0.024(3) 0.031(3) -0.003(2) 0.004(2) 0.001(2)
C213 0.034(3) 0.029(3) 0.029(3) -0.005(2) 0.005(2) -0.007(2)
C214 0.027(3) 0.030(3) 0.032(3) -0.006(2) 0.000(2) -0.007(2)
C215 0.034(3) 0.037(3) 0.042(3) -0.008(3) 0.003(3) -0.004(3)
F207 0.054(4) 0.123(7) 0.079(5) 0.036(5) -0.027(4) -0.038(5)
F208 0.043(4) 0.065(5) 0.127(6) -0.012(4) -0.025(4) -0.023(3)
F209 0.037(4) 0.118(7) 0.097(6) -0.064(5) -0.004(4) 0.003(4)
F307 0.048(6) 0.114(8) 0.073(6) 0.022(6) -0.007(5) -0.040(6)
F308 0.053(6) 0.059(6) 0.109(8) -0.016(6) -0.032(6) 0.000(5)
F309 0.037(5) 0.102(7) 0.077(6) -0.055(6) -0.022(5) 0.015(5)
C216 0.038(3) 0.038(3) 0.041(3) -0.015(3) 0.004(3) -0.008(3)
F210 0.054(2) 0.092(3) 0.105(3) -0.077(3) 0.011(2) -0.012(2)
F211 0.110(4) 0.063(3) 0.043(2) -0.0134(19) -0.022(2) -0.019(3)
F212 0.083(3) 0.067(3) 0.057(2) -0.025(2) 0.004(2) -0.044(2)
C217 0.026(3) 0.026(3) 0.035(3) -0.008(2) -0.002(2) -0.002(2)
C218 0.027(3) 0.029(3) 0.039(3) -0.013(2) 0.001(2) -0.007(2)
C219 0.034(3) 0.030(3) 0.040(3) -0.015(2) -0.001(3) -0.003(3)
C220 0.036(3) 0.025(3) 0.052(3) -0.013(3) -0.010(3) -0.006(3)
C221 0.027(3) 0.028(3) 0.038(3) -0.005(2) -0.003(2) -0.004(2)
C222 0.024(3) 0.032(3) 0.034(3) -0.009(2) -0.001(2) -0.004(2)
C223 0.060(5) 0.046(4) 0.054(4) -0.027(3) 0.014(3) -0.019(4)
F213 0.113(8) 0.072(6) 0.058(5) -0.034(4) 0.039(5) -0.054(5)
F214 0.086(6) 0.078(7) 0.074(5) -0.024(5) 0.029(5) 0.016(5)
F215 0.081(6) 0.082(7) 0.047(5) -0.040(5) -0.006(4) -0.015(5)
F313 0.101(7) 0.058(6) 0.066(6) -0.037(5) 0.029(5) -0.037(5)
F314 0.101(8) 0.066(6) 0.046(5) -0.015(4) 0.025(5) -0.021(5)
F315 0.059(5) 0.114(8) 0.071(6) -0.042(6) 0.023(4) -0.013(5)
C224 0.052(4) 0.038(4) 0.052(4) -0.010(3) 0.002(3) -0.016(3)
F216 0.096(6) 0.081(6) 0.058(4) -0.006(4) 0.008(4) -0.059(5)
F217 0.096(6) 0.063(5) 0.111(6) -0.037(4) 0.033(5) -0.049(4)
F218 0.040(4) 0.107(6) 0.114(6) 0.031(5) -0.017(4) -0.026(4)
F316 0.075(6) 0.076(6) 0.079(6) -0.020(5) -0.011(5) -0.059(5)
F317 0.051(5) 0.068(6) 0.102(7) -0.022(5) 0.019(5) -0.032(5)
F318 0.055(6) 0.078(7) 0.092(7) 0.032(6) 0.003(5) -0.027(5)
C225 0.026(3) 0.028(3) 0.034(3) -0.011(2) 0.001(2) -0.007(2)
C226 0.029(3) 0.033(3) 0.033(3) -0.012(2) 0.002(2) -0.005(2)
C227 0.029(3) 0.040(3) 0.038(3) -0.019(3) 0.006(2) -0.008(3)
C228 0.034(3) 0.030(3) 0.038(3) -0.008(2) -0.002(3) -0.002(3)
C229 0.032(3) 0.028(3) 0.039(3) -0.009(2) 0.003(3) -0.003(2)
C230 0.029(3) 0.034(3) 0.035(3) -0.016(2) 0.006(2) -0.007(2)
C231 0.032(3) 0.042(4) 0.055(4) -0.004(3) -0.003(3) 0.003(3)
F219 0.055(3) 0.170(5) 0.068(3) -0.057(3) 0.017(2) 0.012(3)
F220 0.053(3) 0.095(4) 0.187(5) -0.037(4) 0.049(3) -0.031(3)
F221 0.041(2) 0.116(4) 0.088(3) 0.021(3) 0.011(2) 0.022(3)
C232 0.044(4) 0.039(4) 0.042(3) -0.008(3) 0.005(3) -0.006(3)
F222 0.059(3) 0.084(3) 0.053(2) 0.021(2) 0.003(2) 0.005(2)
F223 0.078(3) 0.076(3) 0.063(2) 0.003(2) 0.008(2) -0.042(2)
F224 0.092(3) 0.059(2) 0.042(2) -0.0144(18) 0.021(2) -0.013(2)
B500 0.023(3) 0.027(3) 0.032(3) -0.005(2) 0.000(2) -0.007(3)
C501 0.026(3) 0.027(3) 0.027(3) -0.001(2) -0.003(2) -0.008(2)
C502 0.027(3) 0.026(3) 0.027(3) -0.001(2) 0.000(2) -0.007(2)
C503 0.026(3) 0.032(3) 0.024(3) -0.001(2) -0.003(2) -0.004(2)
C504 0.024(3) 0.040(3) 0.033(3) -0.007(2) 0.002(2) -0.009(3)
C505 0.032(3) 0.037(3) 0.038(3) -0.007(2) 0.002(2) -0.018(3)
C506 0.027(3) 0.028(3) 0.039(3) -0.005(2) 0.003(2) -0.007(2)
C507 0.032(3) 0.048(4) 0.047(4) -0.009(3) 0.000(3) -0.004(3)
F501 0.062(3) 0.069(3) 0.096(3) 0.035(3) 0.003(2) 0.005(2)
F502 0.064(3) 0.077(3) 0.127(4) -0.064(3) -0.024(3) 0.028(2)
F503 0.0284(19) 0.063(3) 0.092(3) -0.006(2) -0.0010(19) -0.0008(18)
C508 0.025(3) 0.040(4) 0.078(5) -0.013(3) 0.012(3) -0.013(3)
F504 0.083(4) 0.048(3) 0.059(3) -0.010(3) 0.018(3) -0.033(3)
F505 0.065(4) 0.049(3) 0.089(4) -0.012(3) -0.007(3) -0.027(3)
F506 0.044(3) 0.038(3) 0.123(5) -0.016(3) 0.000(3) -0.022(3)
F604 0.044(3) 0.038(3) 0.123(5) -0.016(3) 0.000(3) -0.022(3)
F605 0.083(4) 0.048(3) 0.059(3) -0.010(3) 0.018(3) -0.033(3)
F606 0.065(4) 0.049(3) 0.089(4) -0.012(3) -0.007(3) -0.027(3)
C509 0.022(3) 0.029(3) 0.035(3) -0.009(2) -0.001(2) -0.010(2)
C510 0.030(3) 0.031(3) 0.038(3) -0.006(2) -0.001(2) -0.005(2)
C511 0.042(3) 0.047(4) 0.039(3) -0.018(3) 0.008(3) -0.015(3)
C512 0.040(3) 0.053(4) 0.029(3) -0.013(3) 0.005(3) -0.010(3)
C513 0.038(3) 0.037(3) 0.029(3) -0.001(2) 0.001(2) -0.012(3)
C514 0.031(3) 0.032(3) 0.029(3) -0.006(2) 0.002(2) -0.013(2)
C515 0.089(6) 0.061(5) 0.060(5) -0.027(4) 0.015(5) -0.019(5)
F507 0.129(6) 0.078(5) 0.085(5) -0.044(4) -0.020(5) 0.041(4)
F508 0.116(6) 0.097(5) 0.141(6) -0.084(5) 0.008(5) -0.040(5)
F509 0.140(6) 0.081(4) 0.064(4) -0.037(3) 0.053(4) -0.021(4)
F607 0.132(9) 0.090(8) 0.084(8) -0.057(7) -0.009(7) -0.011(7)
F608 0.104(9) 0.097(9) 0.114(9) -0.048(7) 0.021(8) -0.012(7)
F609 0.123(9) 0.067(8) 0.094(8) -0.036(7) 0.018(8) -0.017(7)
C516 0.055(4) 0.046(4) 0.035(3) -0.001(3) 0.002(3) -0.012(3)
F510 0.149(5) 0.074(3) 0.049(2) 0.001(2) -0.029(3) 0.017(3)
F511 0.102(4) 0.073(3) 0.150(5) 0.046(3) -0.026(3) -0.040(3)
F512 0.097(3) 0.059(3) 0.070(3) 0.016(2) 0.020(3) 0.023(2)
C517 0.026(3) 0.027(3) 0.035(3) -0.011(2) 0.003(2) -0.006(2)
C518 0.036(3) 0.030(3) 0.035(3) -0.006(2) 0.000(2) -0.014(3)
C519 0.035(3) 0.031(3) 0.040(3) -0.003(2) 0.003(3) -0.007(3)
C520 0.043(3) 0.022(3) 0.053(4) -0.002(3) 0.017(3) -0.011(3)
C521 0.034(3) 0.028(3) 0.048(3) -0.012(3) 0.004(3) -0.014(3)
C522 0.029(3) 0.028(3) 0.037(3) -0.007(2) 0.001(2) -0.007(2)
C523 0.068(5) 0.045(4) 0.047(4) 0.008(3) 0.002(4) -0.028(4)
F513 0.215(6) 0.164(6) 0.106(4) 0.075(4) -0.104(4) -0.139(5)
F514 0.106(4) 0.122(4) 0.050(2) -0.009(3) 0.013(3) 0.014(3)
F515 0.108(4) 0.069(3) 0.072(3) 0.008(2) -0.007(3) 0.021(3)
C524 0.046(4) 0.033(3) 0.068(4) -0.014(3) 0.003(3) -0.014(3)
F516 0.112(4) 0.095(3) 0.092(3) -0.020(3) 0.015(3) -0.084(3)
F517 0.061(2) 0.070(3) 0.082(3) -0.045(2) 0.002(2) -0.024(2)
F518 0.049(3) 0.062(3) 0.154(4) -0.033(3) -0.033(3) -0.016(2)
C525 0.026(3) 0.022(3) 0.026(2) 0.001(2) 0.001(2) -0.011(2)
C526 0.025(3) 0.030(3) 0.032(3) -0.002(2) -0.002(2) -0.010(2)
C527 0.034(3) 0.031(3) 0.032(3) -0.007(2) 0.003(2) -0.017(3)
C528 0.026(3) 0.027(3) 0.034(3) -0.004(2) 0.004(2) -0.009(2)
C529 0.024(3) 0.026(3) 0.032(3) 0.000(2) -0.001(2) -0.010(2)
C530 0.031(3) 0.031(3) 0.025(3) -0.001(2) 0.001(2) -0.014(2)
C531 0.041(3) 0.047(4) 0.036(3) -0.013(3) -0.001(3) -0.016(3)
F519 0.273(7) 0.090(4) 0.040(2) 0.009(2) -0.044(3) -0.095(4)
F520 0.088(3) 0.126(4) 0.077(3) -0.049(3) -0.003(2) -0.061(3)
F521 0.087(3) 0.139(5) 0.094(3) -0.086(3) -0.020(3) 0.019(3)
C532 0.032(3) 0.047(4) 0.043(3) -0.012(3) 0.002(3) -0.009(3)
F522 0.028(2) 0.143(4) 0.079(3) -0.059(3) -0.0087(19) 0.014(2)
F523 0.038(2) 0.052(2) 0.079(3) 0.0005(19) -0.0159(18) -0.0268(18)
F524 0.051(2) 0.053(2) 0.066(2) 0.0117(19) -0.0285(18) -0.0212(19)
F800 0.103(4) 0.077(4) 0.140(4) -0.018(3) -0.047(3) -0.020(3)
C801 0.065(5) 0.042(5) 0.104(7) -0.008(4) -0.047(5) -0.008(4)
C802 0.062(5) 0.082(7) 0.083(6) -0.044(5) -0.010(4) -0.019(5)
C803 0.077(6) 0.082(6) 0.055(4) -0.014(4) -0.017(4) -0.029(5)
C804 0.064(5) 0.060(5) 0.082(6) -0.012(4) -0.024(5) -0.009(4)
C805 0.052(5) 0.075(6) 0.087(6) -0.033(5) -0.010(4) -0.011(4)
C806 0.056(5) 0.086(7) 0.070(5) -0.007(5) -0.007(4) -0.038(5)

loop_
_atom_type_symbol
_atom_type_description
_atom_type_scat_dispersion_real
_atom_type_scat_dispersion_imag
_atom_type_scat_source
C C 0.0033 0.0016 'International Tables Vol C Tables 4.2.6.8 and 6.1.1.4'
H H 0.0000 0.0000 'International Tables Vol C Tables 4.2.6.8 and 6.1.1.4'
B B 0.0013 0.0007 'International Tables Vol C Tables 4.2.6.8 and 6.1.1.4'
F F 0.0171 0.0103 'International Tables Vol C Tables 4.2.6.8 and 6.1.1.4'
P P 0.1023 0.0942 'International Tables Vol C Tables 4.2.6.8 and 6.1.1.4'
Rh Rh -1.1178 0.9187 'International Tables Vol C Tables 4.2.6.8 and 6.1.1.4'

loop_
_geom_angle_atom_site_label_1
_geom_angle_atom_site_label_2
_geom_angle_atom_site_label_3
_geom_angle
P1 Rh1 P2 74.57(5)
P1 Rh1 C5 118.90(10)
P2 Rh1 C5 142.58(11)
P1 Rh1 C4 148.30(10)
P2 Rh1 C4 115.64(10)
C5 Rh1 C4 35.19(5)
P1 Rh1 C6 105.60(10)
P2 Rh1 C6 177.39(10)
C5 Rh1 C6 35.05(5)
C4 Rh1 C6 62.84(8)
P1 Rh1 C3 175.91(11)
P2 Rh1 C3 106.40(9)
C5 Rh1 C3 62.80(8)
C4 Rh1 C3 34.99(5)
C6 Rh1 C3 73.62(8)
P1 Rh1 C1 114.83(10)
P2 Rh1 C1 147.63(9)
C5 Rh1 C1 62.55(8)
C4 Rh1 C1 73.62(8)
C6 Rh1 C1 34.73(5)
C3 Rh1 C1 62.19(7)
P1 Rh1 C2 141.36(11)
P2 Rh1 C2 119.30(9)
C5 Rh1 C2 73.62(8)
C4 Rh1 C2 62.47(7)
C6 Rh1 C2 62.23(8)
C3 Rh1 C2 34.68(5)
C1 Rh1 C2 34.55(5)
C7 P1 C12 105.5(3)
C7 P1 C8 109.1(2)
C12 P1 C8 108.0(2)
C7 P1 Rh1 95.10(17)
C12 P1 Rh1 119.21(19)
C8 P1 Rh1 117.95(18)
C7 P2 C16 106.2(3)
C7 P2 C20 108.7(3)
C16 P2 C20 107.9(3)
C7 P2 Rh1 94.58(18)
C16 P2 Rh1 118.56(19)
C20 P2 Rh1 118.97(19)
C2 C1 C6 120.0
C2 C1 Rh1 72.82(12)
C6 C1 Rh1 71.79(12)
C3 C2 C1 120.0
C3 C2 Rh1 71.91(12)
C1 C2 Rh1 72.63(12)
C2 C3 C4 120.0
C2 C3 Rh1 73.42(12)
C4 C3 Rh1 71.65(12)
C3 C4 C5 120.0
C3 C4 Rh1 73.36(12)
C5 C4 Rh1 72.31(12)
C4 C5 C6 120.0
C4 C5 Rh1 72.50(12)
C6 C5 Rh1 73.24(12)
C5 C6 C1 120.0
C5 C6 Rh1 71.71(12)
C1 C6 Rh1 73.48(12)
P1 C7 P2 95.7(3)
C309 C8 C310 112.5(7)
C309 C8 C11 68.2(7)
C310 C8 C11 132.5(8)
C309 C8 C10 128.3(9)
C310 C8 C10 30.1(6)
C11 C8 C10 109.9(6)
C309 C8 C311 108.1(6)
C310 C8 C311 107.2(6)
C11 C8 C311 41.3(6)
C10 C8 C311 77.5(6)
C309 C8 C9 39.1(6)
C310 C8 C9 78.8(6)
C11 C8 C9 105.4(5)
C10 C8 C9 104.6(5)
C311 C8 C9 139.8(8)
C309 C8 P1 111.9(7)
C310 C8 P1 109.6(7)
C11 C8 P1 113.5(5)
C10 C8 P1 115.0(6)
C311 C8 P1 107.3(7)
C9 C8 P1 107.7(4)
C15 C12 C13 108.8(5)
C15 C12 C14 109.3(5)
C13 C12 C14 109.0(6)
C15 C12 C313 120.8(15)
C13 C12 C313 24.4(12)
C14 C12 C313 84.6(13)
C15 C12 C315 22.7(14)
C13 C12 C315 90.2(14)
C14 C12 C315 129.4(14)
C313 C12 C315 107.8(9)
C15 C12 C314 81.3(13)
C13 C12 C314 124.1(13)
C14 C12 C314 28.3(12)
C313 C12 C314 102.6(11)
C315 C12 C314 102.5(11)
C15 C12 P1 108.3(5)
C13 C12 P1 111.9(6)
C14 C12 P1 109.6(6)
C313 C12 P1 120.7(14)
C315 C12 P1 105.1(14)
C314 C12 P1 116.4(12)
C17 C16 C18 106.3(5)
C17 C16 C19 111.3(5)
C18 C16 C19 107.5(5)
C17 C16 P2 111.6(4)
C18 C16 P2 108.5(4)
C19 C16 P2 111.3(4)
C22 C20 C21 108.9(5)
C22 C20 C23 110.4(5)
C21 C20 C23 105.4(5)
C22 C20 P2 111.8(4)
C21 C20 P2 108.6(4)
C23 C20 P2 111.6(4)
C402 Rh2 C403 36.4(6)
C402 Rh2 P12 138.3(7)
C403 Rh2 P12 174.4(7)
C402 Rh2 P11 125.8(7)
C403 Rh2 P11 107.1(8)
P12 Rh2 P11 74.44(5)
C402 Rh2 C401 36.1(4)
C403 Rh2 C401 64.6(7)
P12 Rh2 C401 111.9(5)
P11 Rh2 C401 158.0(6)
C402 Rh2 C104 38.5(7)
C403 Rh2 C104 67.5(7)
P12 Rh2 C104 109.00(15)
P11 Rh2 C104 158.55(18)
C401 Rh2 C104 2.9(6)
C402 Rh2 C404 64.4(8)
C403 Rh2 C404 35.7(5)
P12 Rh2 C404 149.2(8)
P11 Rh2 C404 111.1(7)
C401 Rh2 C404 74.8(7)
C104 Rh2 C404 77.2(7)
C402 Rh2 C105 7.8(8)
C403 Rh2 C105 44.1(7)
P12 Rh2 C105 130.57(16)
P11 Rh2 C105 126.78(17)
C401 Rh2 C105 33.0(7)
C104 Rh2 C105 35.07(9)
C404 Rh2 C105 71.8(7)
C402 Rh2 C103 61.9(8)
C403 Rh2 C103 71.6(9)
P12 Rh2 C103 108.26(17)
P11 Rh2 C103 165.51(18)
C401 Rh2 C103 35.0(7)
C104 Rh2 C103 35.07(11)
C404 Rh2 C103 59.1(8)
C105 Rh2 C103 62.80(14)
C402 Rh2 C106 27.6(7)
C403 Rh2 C106 11.0(8)
P12 Rh2 C106 163.43(14)
P11 Rh2 C106 107.98(16)
C401 Rh2 C106 59.9(6)
C104 Rh2 C106 62.68(14)
C404 Rh2 C106 46.2(8)
C105 Rh2 C106 34.89(10)
C103 Rh2 C106 73.67(15)
C402 Rh2 C102 68.3(9)
C403 Rh2 C102 54.4(9)
P12 Rh2 C102 128.59(15)
P11 Rh2 C102 132.50(18)
C401 Rh2 C102 61.2(6)
C104 Rh2 C102 62.67(18)
C404 Rh2 C102 26.9(9)
C105 Rh2 C102 73.67(15)
C103 Rh2 C102 34.88(13)
C106 Rh2 C102 62.32(12)
C402 Rh2 C101 54.8(8)
C403 Rh2 C101 24.1(8)
P12 Rh2 C101 160.76(13)
P11 Rh2 C101 110.36(14)
C401 Rh2 C101 71.0(6)
C104 Rh2 C101 73.67(15)
C404 Rh2 C101 11.6(8)
C105 Rh2 C101 62.44(13)
C103 Rh2 C101 62.43(16)
C106 Rh2 C101 34.70(8)
C102 Rh2 C101 34.70(9)
C107 P11 C108 106.8(3)
C107 P11 C112 109.3(3)
C108 P11 C112 108.2(3)
C107 P11 Rh2 95.04(18)
C108 P11 Rh2 117.42(18)
C112 P11 Rh2 118.53(19)
C107 P12 C116 108.8(3)
C107 P12 C120 106.9(3)
C116 P12 C120 108.8(3)
C107 P12 Rh2 95.43(18)
C116 P12 Rh2 117.8(2)
C120 P12 Rh2 117.56(19)
F11A C101 C102 120.7(4)
F11A C101 C106 119.3(4)
C102 C101 C106 120.0
F11A C101 Rh2 127.6(3)
C102 C101 Rh2 72.3(3)
C106 C101 Rh2 72.3(3)
C101 C102 C103 120.0
C101 C102 Rh2 73.0(3)
C103 C102 Rh2 71.93(18)
C102 C103 C104 120.0
C102 C103 Rh2 73.19(16)
C104 C103 Rh2 72.1(2)
C105 C104 C103 120.0
C105 C104 Rh2 72.8(3)
C103 C104 Rh2 72.8(3)
C106 C105 C104 120.0
C106 C105 Rh2 73.18(16)
C104 C105 Rh2 72.2(3)
C105 C106 C101 120.0
C105 C106 Rh2 71.93(16)
C101 C106 Rh2 73.0(2)
F11B C401 C402 120.4(5)
F11B C401 C406 119.6(5)
C402 C401 C406 120.0
F11B C401 Rh2 127.0(8)
C402 C401 Rh2 69.7(14)
C406 C401 Rh2 75.3(14)
C401 C402 C403 120.0
C401 C402 Rh2 74.2(13)
C403 C402 Rh2 72.4(8)
C404 C403 C402 120.0
C404 C403 Rh2 75.0(13)
C402 C403 Rh2 71.2(7)
C403 C404 C405 120.0
C403 C404 Rh2 69.3(14)
C405 C404 Rh2 74.8(14)
C406 C405 C404 120.0
C406 C405 Rh2 72.2(7)
C404 C405 Rh2 70.5(12)
C405 C406 C401 120.0
C405 C406 Rh2 73.4(8)
C401 C406 Rh2 69.7(11)
P12 C107 P11 95.1(3)
C409 C108 C410 108.9(9)
C409 C108 C111 120.2(18)
C410 C108 C111 90.1(16)
C409 C108 C411 108.4(9)
C410 C108 C411 108.2(9)
C111 C108 C411 18.6(15)
C409 C108 C109 21.2(13)
C410 C108 C109 128.5(15)
C111 C108 C109 107.6(6)
C411 C108 C109 92.3(16)
C409 C108 C110 85.8(13)
C410 C108 C110 24.1(14)
C111 C108 C110 108.2(5)
C411 C108 C110 124.0(18)
C109 C108 C110 106.4(5)
C409 C108 P11 113.1(16)
C410 C108 P11 107.0(16)
C111 C108 P11 114.1(6)
C411 C108 P11 111.1(19)
C109 C108 P11 108.5(6)
C110 C108 P11 111.7(5)
C115 C112 C414 118(2)
C115 C112 C413 92.7(18)
C414 C112 C413 108.0(9)
C115 C112 C415 15.7(17)
C414 C112 C415 108.0(9)
C413 C112 C415 107.8(9)
C115 C112 C113 108.0(5)
C414 C112 C113 87.8(15)
C413 C112 C113 21.0(14)
C415 C112 C113 121(2)
C115 C112 C114 108.7(5)
C414 C112 C114 19.2(15)
C413 C112 C114 126.7(16)
C415 C112 C114 95.5(19)
C113 C112 C114 106.9(5)
C115 C112 P11 112.8(6)
C414 C112 P11 116(2)
C413 C112 P11 105.4(19)
C415 C112 P11 111(2)
C113 C112 P11 110.7(5)
C114 C112 P11 109.6(6)
C119 C116 C118 109.0(6)
C119 C116 C417 118.6(15)
C118 C116 C417 84.3(12)
C119 C116 C117 109.7(5)
C118 C116 C117 107.5(5)
C417 C116 C117 23.3(12)
C119 C116 C418 85.0(13)
C118 C116 C418 27.6(12)
C417 C116 C418 108.0(8)
C117 C116 C418 130.5(13)
C119 C116 C419 22.4(13)
C118 C116 C419 129.7(15)
C417 C116 C419 107.8(8)
C117 C116 C419 92.6(13)
C418 C116 C419 107.3(8)
C119 C116 P12 112.7(6)
C118 C116 P12 109.9(5)
C417 C116 P12 118.0(15)
C117 C116 P12 107.9(6)
C418 C116 P12 109.0(13)
C419 C116 P12 106.4(15)
C123 C120 C122 109.4(6)
C123 C120 C422 132.0(14)
C122 C120 C422 40.7(12)
C123 C120 C423 39.4(13)
C122 C120 C423 73.3(13)
C422 C120 C423 108.4(9)
C123 C120 C421 70.1(13)
C122 C120 C421 139.7(15)
C422 C120 C421 108.2(9)
C423 C120 C421 107.7(9)
C123 C120 C121 109.3(5)
C122 C120 C121 107.2(6)
C422 C120 C121 67.6(12)
C423 C120 C121 136.6(16)
C421 C120 C121 43.9(12)
C123 C120 P12 112.6(6)
C122 C120 P12 108.3(5)
C422 C120 P12 113.0(13)
C423 C120 P12 110.9(15)
C421 C120 P12 108.4(15)
C121 C120 P12 109.8(5)
C225 B200 C201 112.5(4)
C225 B200 C217 102.5(4)
C201 B200 C217 113.7(4)
C225 B200 C209 113.9(4)
C201 B200 C209 102.6(4)
C217 B200 C209 112.1(4)
C206 C201 C202 115.5(5)
C206 C201 B200 122.0(5)
C202 C201 B200 122.2(5)
C203 C202 C201 121.4(5)
C204 C203 C202 121.7(5)
C204 C203 C207 118.4(5)
C202 C203 C207 119.9(5)
C203 C204 C205 118.4(5)
C204 C205 C206 120.3(5)
C204 C205 C208 119.5(5)
C206 C205 C208 120.3(6)
C201 C206 C205 122.8(5)
F202 C207 F201 106.6(6)
F202 C207 F203 105.5(5)
F201 C207 F203 105.0(6)
F202 C207 C203 112.8(5)
F201 C207 C203 113.4(5)
F203 C207 C203 112.9(5)
F205 C208 F206 110.3(7)
F205 C208 F204 104.0(7)
F206 C208 F204 101.5(6)
F205 C208 C205 113.7(7)
F206 C208 C205 112.6(6)
F204 C208 C205 113.8(6)
C210 C209 C214 116.4(5)
C210 C209 B200 122.6(4)
C214 C209 B200 120.3(5)
C209 C210 C211 122.2(5)
C212 C211 C210 119.7(5)
C212 C211 C215 119.9(4)
C210 C211 C215 120.4(4)
C213 C212 C211 119.2(5)
C212 C213 C214 121.0(5)
C212 C213 C216 120.2(5)
C214 C213 C216 118.8(5)
C209 C214 C213 121.4(5)
F207 C215 F209 107.4(6)
F207 C215 F309 50.9(6)
F209 C215 F309 130.7(7)
F207 C215 F307 133.3(7)
F209 C215 F307 51.9(6)
F309 C215 F307 106.6(6)
F207 C215 F208 105.2(5)
F209 C215 F208 104.5(5)
F309 C215 F208 56.8(6)
F307 C215 F208 56.0(6)
F207 C215 F308 57.1(6)
F209 C215 F308 55.3(6)
F309 C215 F308 103.7(6)
F307 C215 F308 104.0(6)
F208 C215 F308 135.6(7)
F207 C215 C211 113.3(5)
F209 C215 C211 113.8(5)
F309 C215 C211 115.5(5)
F307 C215 C211 113.4(5)
F208 C215 C211 111.8(5)
F308 C215 C211 112.6(5)
F212 C216 F210 106.6(5)
F212 C216 F211 106.4(5)
F210 C216 F211 106.3(5)
F212 C216 C213 112.5(5)
F210 C216 C213 112.7(5)
F211 C216 C213 111.9(5)
C218 C217 C222 116.0(5)
C218 C217 B200 122.2(5)
C222 C217 B200 121.4(4)
C219 C218 C217 121.8(5)
C218 C219 C220 121.0(5)
C218 C219 C223 118.9(4)
C220 C219 C223 120.1(4)
C219 C220 C221 117.7(5)
C222 C221 C220 120.9(5)
C222 C221 C224 119.6(4)
C220 C221 C224 119.5(4)
C221 C222 C217 122.5(5)
F213 C223 F313 124.5(7)
F213 C223 F315 73.0(6)
F313 C223 F315 106.9(6)
F213 C223 F215 107.4(6)
F313 C223 F215 28.6(6)
F315 C223 F215 127.6(7)
F213 C223 F214 105.4(6)
F313 C223 F214 77.0(6)
F315 C223 F214 35.4(6)
F215 C223 F214 103.9(6)
F213 C223 F314 33.5(6)
F313 C223 F314 106.2(6)
F315 C223 F314 105.3(6)
F215 C223 F314 80.9(7)
F214 C223 F314 132.7(7)
F213 C223 C219 115.4(5)
F313 C223 C219 114.6(5)
F315 C223 C219 113.5(5)
F215 C223 C219 112.7(5)
F214 C223 C219 111.1(5)
F314 C223 C219 109.7(5)
F218 C224 F318 128.4(8)
F218 C224 F316 66.4(6)
F318 C224 F316 109.0(6)
F218 C224 F216 108.2(6)
F318 C224 F216 35.4(6)
F316 C224 F216 132.8(7)
F218 C224 F217 107.6(6)
F318 C224 F217 70.3(6)
F316 C224 F217 44.7(5)
F216 C224 F217 104.0(5)
F218 C224 F317 39.6(5)
F318 C224 F317 105.2(6)
F316 C224 F317 104.0(6)
F216 C224 F317 73.8(6)
F217 C224 F317 135.8(7)
F218 C224 C221 113.8(5)
F318 C224 C221 114.5(6)
F316 C224 C221 112.9(5)
F216 C224 C221 111.7(5)
F217 C224 C221 111.0(5)
F317 C224 C221 110.4(5)
C230 C225 C226 115.5(5)
C230 C225 B200 123.0(4)
C226 C225 B200 121.1(4)
C227 C226 C225 122.3(5)
C226 C227 C228 121.5(5)
C226 C227 C231 119.3(5)
C228 C227 C231 119.1(5)
C229 C228 C227 116.9(5)
C228 C229 C230 121.5(5)
C228 C229 C232 119.9(5)
C230 C229 C232 118.6(5)
C229 C230 C225 122.3(5)
F219 C231 F220 103.9(6)
F219 C231 F221 105.5(6)
F220 C231 F221 106.6(6)
F219 C231 C227 113.0(5)
F220 C231 C227 112.5(5)
F221 C231 C227 114.5(5)
F224 C232 F222 107.2(5)
F224 C232 F223 105.4(5)
F222 C232 F223 104.8(5)
F224 C232 C229 113.5(5)
F222 C232 C229 113.4(5)
F223 C232 C229 111.9(5)
C517 B500 C501 112.7(4)
C517 B500 C509 113.0(4)
C501 B500 C509 103.4(4)
C517 B500 C525 103.4(4)
C501 B500 C525 111.8(4)
C509 B500 C525 112.8(4)
C502 C501 C506 116.0(5)
C502 C501 B500 123.4(4)
C506 C501 B500 120.2(5)
C501 C502 C503 122.2(5)
C504 C503 C502 120.8(5)
C504 C503 C507 120.8(5)
C502 C503 C507 118.3(5)
C503 C504 C505 118.6(5)
C504 C505 C506 120.2(5)
C504 C505 C508 119.8(4)
C506 C505 C508 119.9(5)
C505 C506 C501 122.2(5)
F502 C507 F503 105.9(5)
F502 C507 F501 107.5(6)
F503 C507 F501 104.7(5)
F502 C507 C503 113.0(5)
F503 C507 C503 113.9(5)
F501 C507 C503 111.2(5)
F605 C508 F506 62.4(5)
F605 C508 F504 118.1(7)
F506 C508 F504 113.6(6)
F605 C508 F604 111.3(6)
F506 C508 F604 122.8(7)
F504 C508 F604 13.9(7)
F605 C508 F606 103.3(6)
F506 C508 F606 42.5(4)
F504 C508 F606 85.4(6)
F604 C508 F606 98.8(6)
F605 C508 F505 37.6(5)
F506 C508 F505 99.5(5)
F504 C508 F505 99.2(5)
F604 C508 F505 87.1(6)
F606 C508 F505 137.3(6)
F605 C508 C505 118.6(5)
F506 C508 C505 117.5(4)
F504 C508 C505 115.8(5)
F604 C508 C505 114.0(6)
F606 C508 C505 108.2(5)
F505 C508 C505 107.7(4)
C510 C509 C514 115.7(5)
C510 C509 B500 122.1(5)
C514 C509 B500 121.5(4)
C509 C510 C511 122.7(5)
C512 C511 C510 120.3(5)
C512 C511 C515 118.6(5)
C510 C511 C515 121.1(5)
C513 C512 C511 118.5(5)
C512 C513 C514 120.4(5)
C512 C513 C516 120.3(5)
C514 C513 C516 119.3(5)
C513 C514 C509 122.4(5)
F509 C515 F608 54.3(9)
F509 C515 F609 132.3(9)
F608 C515 F609 105.6(7)
F509 C515 F508 106.2(6)
F608 C515 F508 133.3(9)
F609 C515 F508 52.8(8)
F509 C515 F507 104.5(6)
F608 C515 F507 53.9(9)
F609 C515 F507 56.4(8)
F508 C515 F507 105.6(6)
F509 C515 F607 54.5(8)
F608 C515 F607 105.3(7)
F609 C515 F607 105.1(7)
F508 C515 F607 56.2(8)
F507 C515 F607 134.6(9)
F509 C515 C511 113.9(5)
F608 C515 C511 113.9(7)
F609 C515 C511 113.7(6)
F508 C515 C511 112.8(5)
F507 C515 C511 113.0(5)
F607 C515 C511 112.4(6)
F510 C516 F512 106.3(6)
F510 C516 F511 105.5(6)
F512 C516 F511 104.9(6)
F510 C516 C513 113.5(6)
F512 C516 C513 113.8(5)
F511 C516 C513 112.1(6)
C522 C517 C518 115.4(5)
C522 C517 B500 122.2(5)
C518 C517 B500 121.9(4)
C519 C518 C517 122.1(5)
C520 C519 C518 120.5(5)
C520 C519 C523 119.7(5)
C518 C519 C523 119.8(5)
C519 C520 C521 118.8(5)
C520 C521 C522 120.7(5)
C520 C521 C524 121.2(5)
C522 C521 C524 118.1(5)
C521 C522 C517 122.4(5)
F513 C523 F515 106.2(7)
F513 C523 F514 109.3(7)
F515 C523 F514 100.3(5)
F513 C523 C519 115.1(5)
F515 C523 C519 113.0(6)
F514 C523 C519 111.8(6)
F518 C524 F517 105.9(6)
F518 C524 F516 105.8(6)
F517 C524 F516 107.1(5)
F518 C524 C521 112.8(5)
F517 C524 C521 112.0(5)
F516 C524 C521 112.8(6)
C530 C525 C526 116.3(5)
C530 C525 B500 121.8(4)
C526 C525 B500 121.3(5)
C527 C526 C525 121.8(5)
C528 C527 C526 120.6(5)
C528 C527 C531 120.6(5)
C526 C527 C531 118.8(5)
C527 C528 C529 118.6(5)
C528 C529 C530 120.7(5)
C528 C529 C532 121.0(5)
C530 C529 C532 118.3(5)
C525 C530 C529 121.9(5)
F519 C531 F521 108.7(6)
F519 C531 F520 105.8(6)
F521 C531 F520 101.5(5)
F519 C531 C527 113.2(5)
F521 C531 C527 113.8(5)
F520 C531 C527 113.0(5)
F522 C532 F524 107.0(5)
F522 C532 F523 107.2(5)
F524 C532 F523 104.5(5)
F522 C532 C529 112.9(5)
F524 C532 C529 112.9(5)
F523 C532 C529 111.8(5)
F800 C801 C806 118.8(9)
F800 C801 C802 118.3(9)
C806 C801 C802 122.8(8)
C803 C802 C801 117.5(8)
C802 C803 C804 122.1(8)
C803 C804 C805 119.9(8)
C804 C805 C806 119.7(8)
C801 C806 C805 117.9(8)

loop_
_geom_bond_atom_site_label_1
_geom_bond_atom_site_label_2
_geom_bond_distance
Rh1 P1 2.2631(16)
Rh1 P2 2.2711(15)
Rh1 C5 2.298(4)
Rh1 C4 2.301(4)
Rh1 C6 2.318(4)
Rh1 C3 2.322(4)
Rh1 C1 2.339(4)
Rh1 C2 2.341(4)
P1 C7 1.847(6)
P1 C12 1.901(7)
P1 C8 1.913(6)
P2 C7 1.856(5)
P2 C16 1.897(6)
P2 C20 1.915(5)
C1 C2 1.3900
C1 C6 1.3900
C2 C3 1.3900
C3 C4 1.3900
C4 C5 1.3900
C5 C6 1.3900
C8 C309 1.497(9)
C8 C310 1.511(8)
C8 C11 1.520(8)
C8 C10 1.523(8)
C8 C311 1.555(9)
C8 C9 1.583(8)
C12 C15 1.517(7)
C12 C13 1.519(8)
C12 C14 1.523(8)
C12 C313 1.526(10)
C12 C315 1.530(10)
C12 C314 1.64(2)
C16 C17 1.518(8)
C16 C18 1.528(8)
C16 C19 1.552(9)
C20 C22 1.510(8)
C20 C21 1.538(9)
C20 C23 1.543(8)
Rh2 C402 2.22(3)
Rh2 C403 2.23(4)
Rh2 P12 2.2546(15)
Rh2 P11 2.2591(15)
Rh2 C401 2.27(2)
Rh2 C104 2.303(6)
Rh2 C404 2.30(3)
Rh2 C105 2.310(7)
Rh2 C103 2.311(9)
Rh2 C106 2.326(7)
Rh2 C102 2.327(8)
Rh2 C101 2.334(5)
P11 C107 1.855(6)
P11 C108 1.893(7)
P11 C112 1.895(7)
P12 C107 1.847(6)
P12 C116 1.897(7)
P12 C120 1.905(7)
F11A C101 1.312(7)
C101 C102 1.3900
C101 C106 1.3900
C102 C103 1.3900
C103 C104 1.3900
C104 C105 1.3900
C105 C106 1.3900
F11B C401 1.309(10)
C401 C402 1.3900
C401 C406 1.3900
C402 C403 1.3900
C403 C404 1.3900
C404 C405 1.3900
C405 C406 1.3900
C108 C409 1.529(10)
C108 C410 1.538(10)
C108 C111 1.540(8)
C108 C411 1.540(10)
C108 C109 1.542(8)
C108 C110 1.547(8)
C112 C115 1.551(8)
C112 C414 1.556(10)
C112 C413 1.556(10)
C112 C415 1.557(10)
C112 C113 1.559(8)
C112 C114 1.560(8)
C116 C119 1.543(8)
C116 C118 1.548(8)
C116 C417 1.553(10)
C116 C117 1.556(8)
C116 C418 1.556(10)
C116 C419 1.562(10)
C120 C123 1.528(8)
C120 C122 1.534(8)
C120 C422 1.535(10)
C120 C423 1.543(10)
C120 C421 1.544(10)
C120 C121 1.551(8)
B200 C225 1.633(8)
B200 C201 1.636(8)
B200 C217 1.644(8)
B200 C209 1.648(8)
C201 C206 1.391(7)
C201 C202 1.418(7)
C202 C203 1.392(8)
C203 C204 1.368(8)
C203 C207 1.502(8)
C204 C205 1.387(8)
C205 C206 1.396(8)
C205 C208 1.482(8)
C207 F202 1.309(7)
C207 F201 1.316(8)
C207 F203 1.325(7)
C208 F205 1.256(9)
C208 F206 1.340(9)
C208 F204 1.342(8)
C209 C210 1.391(8)
C209 C214 1.401(7)
C210 C211 1.404(7)
C211 C212 1.391(7)
C211 C215 1.482(8)
C212 C213 1.362(8)
C213 C214 1.403(7)
C213 C216 1.506(8)
C215 F207 1.300(6)
C215 F209 1.302(6)
C215 F309 1.304(6)
C215 F307 1.306(7)
C215 F208 1.324(6)
C215 F308 1.327(7)
C216 F212 1.316(7)
C216 F210 1.319(7)
C216 F211 1.331(7)
C217 C218 1.398(7)
C217 C222 1.403(7)
C218 C219 1.391(7)
C219 C220 1.393(8)
C219 C223 1.485(8)
C220 C221 1.394(8)
C221 C222 1.378(7)
C221 C224 1.513(8)
C223 F213 1.306(6)
C223 F313 1.308(7)
C223 F315 1.315(7)
C223 F215 1.329(7)
C223 F214 1.343(7)
C223 F314 1.346(7)
C224 F218 1.287(6)
C224 F318 1.291(7)
C224 F316 1.310(6)
C224 F216 1.320(6)
C224 F217 1.329(6)
C224 F317 1.345(7)
C225 C230 1.401(7)
C225 C226 1.402(7)
C226 C227 1.383(8)
C227 C228 1.398(8)
C227 C231 1.498(8)
C228 C229 1.383(8)
C229 C230 1.395(8)
C229 C232 1.494(8)
C231 F219 1.305(8)
C231 F220 1.310(8)
C231 F221 1.311(8)
C232 F224 1.317(7)
C232 F222 1.333(7)
C232 F223 1.347(7)
B500 C517 1.630(8)
B500 C501 1.633(7)
B500 C509 1.637(8)
B500 C525 1.645(8)
C501 C502 1.388(7)
C501 C506 1.401(7)
C502 C503 1.393(7)
C503 C504 1.379(8)
C503 C507 1.482(8)
C504 C505 1.381(8)
C505 C506 1.396(7)
C505 C508 1.478(8)
C507 F502 1.315(7)
C507 F503 1.331(7)
C507 F501 1.338(7)
C508 F605 1.264(6)
C508 F506 1.283(6)
C508 F504 1.294(6)
C508 F604 1.319(6)
C508 F606 1.414(7)
C508 F505 1.434(6)
C509 C510 1.387(7)
C509 C514 1.400(8)
C510 C511 1.396(7)
C511 C512 1.390(9)
C511 C515 1.488(9)
C512 C513 1.379(8)
C513 C514 1.399(7)
C513 C516 1.491(9)
C515 F509 1.312(6)
C515 F608 1.315(8)
C515 F609 1.318(8)
C515 F508 1.321(7)
C515 F507 1.322(7)
C515 F607 1.325(8)
C516 F510 1.305(7)
C516 F512 1.315(8)
C516 F511 1.317(8)
C517 C522 1.398(7)
C517 C518 1.405(8)
C518 C519 1.395(7)
C519 C520 1.372(8)
C519 C523 1.497(9)
C520 C521 1.378(9)
C521 C522 1.387(7)
C521 C524 1.502(8)
C523 F513 1.270(8)
C523 F515 1.324(8)
C523 F514 1.334(8)
C524 F518 1.317(8)
C524 F517 1.324(7)
C524 F516 1.332(7)
C525 C530 1.383(7)
C525 C526 1.407(7)
C526 C527 1.394(7)
C527 C528 1.378(8)
C527 C531 1.491(7)
C528 C529 1.381(7)
C529 C530 1.402(7)
C529 C532 1.491(8)
C531 F519 1.278(7)
C531 F521 1.313(7)
C531 F520 1.319(7)
C532 F522 1.322(7)
C532 F524 1.340(7)
C532 F523 1.345(7)
F800 C801 1.358(9)
C801 C806 1.370(12)
C801 C802 1.370(12)
C802 C803 1.346(12)
C803 C804 1.353(12)
C804 C805 1.375(12)
C805 C806 1.378(12)

loop_
_platon_squeeze_void_nr
_platon_squeeze_void_average_x
_platon_squeeze_void_average_y
_platon_squeeze_void_average_z
_platon_squeeze_void_volume
_platon_squeeze_void_count_electrons
_platon_squeeze_void_content
1 0.000 0.500 0.500 232 -7 ' '
2 0.333 0.714 0.833 9 0 ' '
3 0.667 0.286 0.167 9 0 ' '
